data_4033238
loop_
_publ_author_name
'Shimoyama, Daisuke'
'Ikeda, Toshiaki'
'Sekiya, Ryo'
'Haino, Takeharu'

_publ_section_title
;
 Synthesis and Structure of Feet-to-Feet Connected Bisresorcinarenes.
;
_journal_issue 24
_journal_name_full 'The Journal of organic chemistry'
_journal_page_first 13220
_journal_page_last 13230
_journal_paper_doi 10.1021/acs.joc.7b02301
_journal_volume 82
_journal_year 2017
_chemical_formula_moiety 'C104 H136 O16, 11(C3 H7 N O) '
_chemical_formula_sum 'C137 H213 N11 O27'
_chemical_formula_weight 2446.17
_chemical_name_systematic
;
 ?
;
_space_group_IT_number 14
_symmetry_cell_setting monoclinic
_symmetry_Int_Tables_number 14
_symmetry_space_group_name_Hall '-P 2ybc'
_symmetry_space_group_name_H-M 'P 1 21/c 1'
_atom_sites_solution_hydrogens geom
_audit_creation_date 2017-08-08T13:27:16-00:00
_audit_creation_method 'WinGX routine CIF_UPDATE'
_cell_angle_alpha 90
_cell_angle_beta 102.717(2)
_cell_angle_gamma 90
_cell_formula_units_Z 4
_cell_length_a 16.597(3)
_cell_length_b 42.559(7)
_cell_length_c 19.786(3)
_cell_measurement_reflns_used 9954
_cell_measurement_temperature 123(2)
_cell_measurement_theta_max 23.53
_cell_measurement_theta_min 2.15
_cell_volume 13633(4)
_computing_cell_refinement 'Bruker SAINT'
_computing_data_collection 'Bruker APEX2'
_computing_data_reduction 'SHELXS-2013 (Sheldrick, 2013)'
_computing_structure_refinement 'SHELXL-2013 (Sheldrick, 2013)'
_diffrn_ambient_temperature 123(2)
_diffrn_measured_fraction_theta_full 0.823
_diffrn_measured_fraction_theta_max 0.998
_diffrn_measurement_device_type 'Bluker APEX-II CCD'
_diffrn_measurement_method '\w scans'
_diffrn_radiation_monochromator graphite
_diffrn_radiation_probe x-ray
_diffrn_radiation_source 'sealed tube'
_diffrn_radiation_type MoK\a
_diffrn_radiation_wavelength 0.71073
_diffrn_reflns_av_R_equivalents 0.0706
_diffrn_reflns_av_unetI/netI 0.059
_diffrn_reflns_limit_h_max 18
_diffrn_reflns_limit_h_min -18
_diffrn_reflns_limit_k_max 47
_diffrn_reflns_limit_k_min -47
_diffrn_reflns_limit_l_max 22
_diffrn_reflns_limit_l_min -22
_diffrn_reflns_number 114676
_diffrn_reflns_theta_full 25.242
_diffrn_reflns_theta_max 23.562
_diffrn_reflns_theta_min 1.74
_exptl_absorpt_coefficient_mu 0.082
_exptl_absorpt_correction_type none
_exptl_crystal_colour colorless
_exptl_crystal_density_diffrn 1.192
_exptl_crystal_description block
_exptl_crystal_F_000 5312
_exptl_crystal_size_max 0.17
_exptl_crystal_size_mid 0.15
_exptl_crystal_size_min 0.07
_refine_diff_density_max 0.877
_refine_diff_density_min -1.125
_refine_diff_density_rms 0.057
_refine_ls_extinction_method none
_refine_ls_goodness_of_fit_ref 1.032
_refine_ls_hydrogen_treatment constr
_refine_ls_matrix_type full
_refine_ls_number_parameters 1614
_refine_ls_number_reflns 20301
_refine_ls_number_restraints 0
_refine_ls_restrained_S_all 1.032
_refine_ls_R_factor_all 0.1163
_refine_ls_R_factor_gt 0.078
_refine_ls_shift/su_max 0
_refine_ls_shift/su_mean 0
_refine_ls_structure_factor_coef Fsqd
_refine_ls_weighting_details
;
 w=1/[\s^2^(Fo^2^)+(0.0811P)^2^+23.9133P]
 where P=(Fo^2^+2Fc^2^)/3
;
_refine_ls_weighting_scheme calc
_refine_ls_wR_factor_gt 0.19
_refine_ls_wR_factor_ref 0.2101
_reflns_Friedel_coverage 0
_reflns_number_gt 13380
_reflns_number_total 20301
_reflns_threshold_expression 'I > 2\s(I)'
_cod_data_source_file jo7b02301_si_002.cif
_cod_data_source_block C14OHdmf_compound_1e_DMF
_cod_depositor_comments
;
The following automatic conversions were performed:

'_diffrn_radiation_probe' value 'X-ray' changed to 'x-ray' according
to
/home/data/users/saulius/crontab/automatic-downloads/rss-feeds/ACS/lib/dictionaries/cif_core.dic
dictionary named 'cif_core.dic' version 2.4.2 from 2011-04-26.

Automatic conversion script
Id: cif_fix_values 4973 2017-02-22 13:04:09Z antanas 

 Adding full bibliography for 4033235--4033239.cif.

2020-12-03
Z value and formula fixed to values more according to usual
chemical conventions.                 miguel
;
_cod_original_formula_sum 'C274 H426 N22 O54'
_cod_original_formula_weight 4892.34
_cod_original_formula_moiety '2(C104 H136 O16), 22(C3 H7 N O) '
_cod_original_formula_units_Z 2
_cod_original_sg_symbol_H-M 'P 21/c'
_cod_database_code 4033238

loop_
_symmetry_equiv_pos_as_xyz
'x, y, z'
'-x, y+1/2, -z+1/2'
'-x, -y, -z'
'x, -y-1/2, z-1/2'

loop_
_atom_site_label
_atom_site_type_symbol
_atom_site_fract_x
_atom_site_fract_y
_atom_site_fract_z
_atom_site_U_iso_or_equiv
_atom_site_adp_type
_atom_site_occupancy
_atom_site_site_symmetry_order
_atom_site_calc_flag
_atom_site_refinement_flags_posn
_atom_site_refinement_flags_adp
O12 O 0.66757(16) 0.71327(6) 0.50574(13) 0.0302(6) Uani 1 1 d . .
H12 H 0.6618 0.7305 0.5247 0.045 Uiso 1 1 calc R U
O11 O 0.76742(17) 0.68448(6) 0.74513(13) 0.0300(6) Uani 1 1 d . .
H11 H 0.7705 0.7041 0.7501 0.045 Uiso 1 1 calc R U
O10 O 0.93017(16) 0.66795(6) 0.79508(14) 0.0315(6) Uani 1 1 d . .
H10 H 0.879 0.6702 0.7807 0.047 Uiso 1 1 calc R U
O9 O 1.16315(15) 0.62121(6) 0.74083(14) 0.0319(7) Uani 1 1 d . .
H9 H 1.1787 0.608 0.7148 0.048 Uiso 1 1 calc R U
O3 O 0.26368(17) 0.68113(6) 0.24022(13) 0.0341(7) Uani 1 1 d . .
H3 H 0.2672 0.7005 0.2489 0.051 Uiso 1 1 calc R U
O13 O 0.79054(17) 0.71490(6) 0.42987(14) 0.0327(7) Uani 1 1 d . .
H13 H 0.7509 0.7116 0.449 0.049 Uiso 1 1 calc R U
O16 O 1.22918(15) 0.58648(7) 0.64436(14) 0.0336(7) Uani 1 1 d . .
H16 H 1.2742 0.5934 0.6378 0.05 Uiso 1 1 calc R U
O15 O 1.13959(16) 0.61978(6) 0.40651(13) 0.0326(7) Uani 1 1 d . .
H15 H 1.1862 0.6284 0.4154 0.049 Uiso 1 1 calc R U
O5 O 0.29826(18) 0.72089(6) -0.07174(15) 0.0363(7) Uani 1 1 d . .
H5 H 0.2569 0.7174 -0.0548 0.054 Uiso 1 1 calc R U
O4 O 0.17516(17) 0.71863(6) 0.00595(13) 0.0327(7) Uani 1 1 d . .
H4 H 0.1646 0.7346 0.0273 0.049 Uiso 1 1 calc R U
O14 O 1.02410(16) 0.66826(6) 0.37673(15) 0.0356(7) Uani 1 1 d . .
H14 H 1.056 0.6529 0.3884 0.053 Uiso 1 1 calc R U
O1 O 0.65902(16) 0.61739(6) 0.23502(15) 0.0366(7) Uani 1 1 d . .
H1 H 0.6753 0.6046 0.2086 0.055 Uiso 1 1 calc R U
O2 O 0.42398(17) 0.66179(7) 0.29069(14) 0.0389(7) Uani 1 1 d . .
H2 H 0.3734 0.6648 0.2745 0.058 Uiso 1 1 calc R U
O6 O 0.52722(17) 0.67283(6) -0.13043(15) 0.0373(7) Uani 1 1 d . .
H6 H 0.5544 0.656 -0.1253 0.056 Uiso 1 1 calc R U
O501 O 0.62511(18) 0.76795(6) 0.55287(15) 0.0396(7) Uani 1 1 d . .
O111 O 0.13031(19) 0.77149(6) 0.05767(15) 0.0414(7) Uani 1 1 d . .
O7 O 0.64060(17) 0.62473(7) -0.10495(14) 0.0387(7) Uani 1 1 d . .
H7 H 0.6841 0.6354 -0.0949 0.058 Uiso 1 1 calc R U
O8 O 0.72748(17) 0.58884(7) 0.13161(15) 0.0426(7) Uani 1 1 d . .
H8 H 0.7725 0.5966 0.1272 0.064 Uiso 1 1 calc R U
O301 O 0.7628(2) 0.74531(7) 0.76167(16) 0.0477(8) Uani 1 1 d . .
O401 O 0.50038(19) 0.73025(7) 0.70529(17) 0.0482(8) Uani 1 1 d . .
O101 O 0.8133(2) 0.55720(7) 0.53078(16) 0.0492(8) Uani 1 1 d . .
O801 O 0.2682(2) 0.74152(7) 0.26539(16) 0.0497(8) Uani 1 1 d . .
N601 N 0.4802(2) 0.64195(7) 0.63930(17) 0.0306(8) Uani 1 1 d . .
O901 O 0.0023(2) 0.73051(8) 0.20571(17) 0.0521(8) Uani 1 1 d . .
O701 O 0.2775(2) 0.65357(8) 0.43462(19) 0.0541(9) Uani 1 1 d . .
N111 N 0.0273(2) 0.79998(7) 0.08711(17) 0.0334(8) Uani 1 1 d . .
N800 N 0.2744(2) 0.79246(8) 0.23624(17) 0.0343(8) Uani 1 1 d . .
N501 N 0.5268(2) 0.79785(7) 0.58536(17) 0.0334(8) Uani 1 1 d . .
O201 O 0.7786(2) 0.65857(8) 0.92731(19) 0.0588(9) Uani 1 1 d . .
N301 N 0.7758(2) 0.79666(8) 0.73696(18) 0.0358(8) Uani 1 1 d . .
N401 N 0.5800(2) 0.73972(8) 0.81351(19) 0.0398(9) Uani 1 1 d . .
N901 N 0.0806(2) 0.73580(8) 0.31575(18) 0.0380(9) Uani 1 1 d . .
N201 N 0.8333(2) 0.70181(9) 0.9880(2) 0.0461(10) Uani 1 1 d . .
C28 C 0.8131(2) 0.62283(8) 0.71087(18) 0.0204(8) Uani 1 1 d . .
H28 H 0.8023 0.6298 0.7564 0.024 Uiso 1 1 calc R U
N211 N 0.9845(2) 0.64252(9) 0.1445(2) 0.0470(10) Uani 1 1 d . .
C27 C 0.7605(2) 0.64105(8) 0.58549(18) 0.0217(8) Uani 1 1 d . .
H27 H 0.7763 0.6211 0.5714 0.026 Uiso 1 1 calc R U
C24 C 0.7171(2) 0.69942(8) 0.62579(19) 0.0240(9) Uani 1 1 d . .
H24 H 0.7026 0.7196 0.6396 0.029 Uiso 1 1 calc R U
C1 C 0.9066(2) 0.62221(8) 0.71831(18) 0.0204(8) Uani 1 1 d . .
C26 C 0.7738(2) 0.64731(8) 0.65645(18) 0.0208(8) Uani 1 1 d . .
C25 C 0.7524(2) 0.67718(8) 0.67526(19) 0.0226(8) Uani 1 1 d . .
C20 C 0.8472(2) 0.63142(8) 0.42986(18) 0.0228(8) Uani 1 1 d . .
H20 H 0.8273 0.6113 0.4392 0.027 Uiso 1 1 calc R U
C23 C 0.7033(2) 0.69161(8) 0.55590(19) 0.0243(9) Uani 1 1 d . .
O601 O 0.37344(19) 0.60856(9) 0.6335(2) 0.0719(11) Uani 1 1 d . .
C4 C 1.0783(2) 0.62014(8) 0.73093(19) 0.0228(8) Uani 1 1 d . .
N701 N 0.3357(2) 0.69774(9) 0.4899(2) 0.0483(10) Uani 1 1 d . .
C19 C 0.7996(2) 0.65779(8) 0.43707(18) 0.0226(8) Uani 1 1 d . .
C6 C 0.9449(2) 0.59950(8) 0.68525(18) 0.0225(8) Uani 1 1 d . .
H406 H 0.9106 0.5846 0.6568 0.027 Uiso 1 1 calc R U
C74 C 0.2296(2) 0.66716(9) 0.02686(19) 0.0257(9) Uani 1 1 d . .
C2 C 0.9578(2) 0.64436(8) 0.75841(18) 0.0230(8) Uani 1 1 d . .
C7 C 1.0679(2) 0.57087(8) 0.65567(19) 0.0235(8) Uani 1 1 d . .
H407 H 1.1221 0.5655 0.6871 0.028 Uiso 1 1 calc R U
O211 O 0.8745(2) 0.61118(10) 0.1359(2) 0.0792(13) Uani 1 1 d . .
C77 C 0.2514(2) 0.67655(9) 0.16938(19) 0.0256(9) Uani 1 1 d . .
C5 C 1.0296(2) 0.59720(8) 0.69114(18) 0.0215(8) Uani 1 1 d . .
C76 C 0.2192(2) 0.70056(9) 0.1239(2) 0.0270(9) Uani 1 1 d . .
H76 H 0.2054 0.7202 0.1411 0.032 Uiso 1 1 calc R U
C18 C 0.8307(2) 0.68711(8) 0.42449(19) 0.0262(9) Uani 1 1 d . .
C14 C 0.9735(2) 0.60364(8) 0.40258(19) 0.0241(8) Uani 1 1 d . .
H414 H 1.0011 0.6077 0.3633 0.029 Uiso 1 1 calc R U
C21 C 0.7157(2) 0.65450(8) 0.45754(18) 0.0229(8) Uani 1 1 d . .
H21 H 0.6788 0.671 0.4311 0.027 Uiso 1 1 calc R U
C13 C 1.0264(2) 0.58710(8) 0.52815(19) 0.0247(9) Uani 1 1 d . .
H413 H 0.9712 0.5817 0.5293 0.03 Uiso 1 1 calc R U
C75 C 0.2073(2) 0.69563(8) 0.05270(19) 0.0251(9) Uani 1 1 d . .
C16 C 0.9509(2) 0.66295(9) 0.39730(19) 0.0264(9) Uani 1 1 d . .
C15 C 0.9228(2) 0.63317(9) 0.40956(18) 0.0241(9) Uani 1 1 d . .
C78 C 0.2729(2) 0.64747(8) 0.14574(19) 0.0244(9) Uani 1 1 d . .
N101 N 0.7927(3) 0.50525(9) 0.5015(2) 0.0489(10) Uani 1 1 d . .
C79 C 0.2623(2) 0.64410(9) 0.07471(19) 0.0246(9) Uani 1 1 d . .
H79 H 0.2785 0.6248 0.0576 0.03 Uiso 1 1 calc R U
C44 C 0.7745(2) 0.59005(8) 0.6955(2) 0.0254(9) Uani 1 1 d . .
H44A H 0.7808 0.5833 0.6491 0.031 Uiso 1 1 calc R U
H44B H 0.8052 0.575 0.7298 0.031 Uiso 1 1 calc R U
C3 C 1.0428(2) 0.64343(8) 0.76433(19) 0.0248(9) Uani 1 1 d . .
H403 H 1.077 0.6588 0.7914 0.03 Uiso 1 1 calc R U
C67 C 0.4230(2) 0.63833(9) -0.10128(19) 0.0260(9) Uani 1 1 d . .
C22 C 0.7255(2) 0.66245(8) 0.53436(18) 0.0222(8) Uani 1 1 d . .
C8 C 1.0872(2) 0.58281(8) 0.58794(19) 0.0247(9) Uani 1 1 d . .
C53 C 0.4017(2) 0.61881(9) 0.2065(2) 0.0288(9) Uani 1 1 d . .
C71 C 0.3015(2) 0.66383(9) -0.07187(19) 0.0254(9) Uani 1 1 d . .
C12 C 1.0420(2) 0.59886(8) 0.46640(19) 0.0244(9) Uani 1 1 d . .
C70 C 0.3357(2) 0.69290(9) -0.08079(19) 0.0285(9) Uani 1 1 d . .
C11 C 1.1240(2) 0.60677(9) 0.46638(19) 0.0259(9) Uani 1 1 d . .
C72 C 0.3477(2) 0.63737(9) -0.08130(19) 0.0274(9) Uani 1 1 d . .
H72 H 0.3262 0.6173 -0.0735 0.033 Uiso 1 1 calc R U
C80 C 0.3074(2) 0.62030(8) 0.1943(2) 0.0278(9) Uani 1 1 d . .
H80 H 0.2936 0.6248 0.24 0.033 Uiso 1 1 calc R U
C66 C 0.4711(2) 0.60863(8) -0.1089(2) 0.0279(9) Uani 1 1 d . .
H66 H 0.496 0.6115 -0.1502 0.034 Uiso 1 1 calc R U
C10 C 1.1865(2) 0.60244(9) 0.5245(2) 0.0283(9) Uani 1 1 d . .
H410 H 1.2418 0.6076 0.5232 0.034 Uiso 1 1 calc R U
C29 C 1.0162(2) 0.54056(8) 0.6459(2) 0.0279(9) Uani 1 1 d . .
H29A H 0.9594 0.5456 0.6204 0.034 Uiso 1 1 calc R U
H29B H 1.0402 0.5257 0.6172 0.034 Uiso 1 1 calc R U
C33 C 0.0795(2) 0.42583(8) 0.61674(19) 0.0261(9) Uani 1 1 d . .
H33A H 0.1136 0.429 0.5821 0.031 Uiso 1 1 calc R U
H33B H 0.0427 0.4443 0.6147 0.031 Uiso 1 1 calc R U
C54 C 0.4528(2) 0.63925(9) 0.2517(2) 0.0295(9) Uani 1 1 d . .
C37 C 0.5835(2) 0.62184(9) 0.4429(2) 0.0268(9) Uani 1 1 d . .
H37A H 0.5815 0.6235 0.4924 0.032 Uiso 1 1 calc R U
H37B H 0.5539 0.6402 0.4185 0.032 Uiso 1 1 calc R U
C68 C 0.4536(2) 0.66827(9) -0.1109(2) 0.0303(9) Uani 1 1 d . .
C9 C 1.1686(2) 0.59047(9) 0.5851(2) 0.0264(9) Uani 1 1 d . .
C65 C 0.5266(2) 0.59201(8) 0.0152(2) 0.0290(9) Uani 1 1 d . .
H65 H 0.4709 0.5873 0.0164 0.035 Uiso 1 1 calc R U
C56 C 0.5741(2) 0.61628(9) 0.2236(2) 0.0286(9) Uani 1 1 d . .
C73 C 0.2186(2) 0.66101(9) -0.05063(19) 0.0260(9) Uani 1 1 d . .
H73 H 0.1821 0.678 -0.0754 0.031 Uiso 1 1 calc R U
C45 C 0.6833(2) 0.58866(8) 0.6975(2) 0.0283(9) Uani 1 1 d . .
H45A H 0.677 0.5943 0.7446 0.034 Uiso 1 1 calc R U
H45B H 0.6527 0.6044 0.6648 0.034 Uiso 1 1 calc R U
C64 C 0.5419(2) 0.60430(9) -0.0461(2) 0.0276(9) Uani 1 1 d . .
C84 C 0.4179(2) 0.57882(9) -0.1213(2) 0.0287(9) Uani 1 1 d . .
H84A H 0.455 0.5608 -0.123 0.034 Uiso 1 1 calc R U
H84B H 0.3932 0.5757 -0.0806 0.034 Uiso 1 1 calc R U
C57 C 0.5254(2) 0.59490(8) 0.1784(2) 0.0270(9) Uani 1 1 d . .
C17 C 0.9058(2) 0.68958(9) 0.4043(2) 0.0289(9) Uani 1 1 d . .
H17 H 0.9261 0.7097 0.3954 0.035 Uiso 1 1 calc R U
C59 C 0.5638(2) 0.57097(9) 0.1373(2) 0.0310(9) Uani 1 1 d . .
H59 H 0.6165 0.5637 0.1682 0.037 Uiso 1 1 calc R U
C36 C 0.6733(2) 0.62278(8) 0.4364(2) 0.0253(9) Uani 1 1 d . .
H36A H 0.6756 0.6182 0.3878 0.03 Uiso 1 1 calc R U
H36B H 0.7043 0.6061 0.4659 0.03 Uiso 1 1 calc R U
C38 C 0.5394(2) 0.59203(9) 0.4132(2) 0.0301(9) Uani 1 1 d . .
H38A H 0.5636 0.5741 0.4425 0.036 Uiso 1 1 calc R U
H38B H 0.5496 0.5886 0.3663 0.036 Uiso 1 1 calc R U
C89 C 0.0868(2) 0.62848(9) -0.0610(2) 0.0307(9) Uani 1 1 d . .
H89A H 0.0881 0.632 -0.0113 0.037 Uiso 1 1 calc R U
H89B H 0.0542 0.6457 -0.0877 0.037 Uiso 1 1 calc R U
C61 C 0.6683(2) 0.59390(9) 0.0722(2) 0.0314(10) Uani 1 1 d . .
C69 C 0.4109(2) 0.69513(9) -0.1011(2) 0.0307(9) Uani 1 1 d . .
H69 H 0.4328 0.7152 -0.1082 0.037 Uiso 1 1 calc R U
C60 C 0.5865(2) 0.58619(9) 0.0741(2) 0.0292(9) Uani 1 1 d . .
C58 C 0.4406(2) 0.59728(9) 0.1714(2) 0.0289(9) Uani 1 1 d . .
H58 H 0.4066 0.5832 0.1404 0.035 Uiso 1 1 calc R U
C62 C 0.6858(2) 0.60686(10) 0.0127(2) 0.0357(10) Uani 1 1 d . .
H62 H 0.741 0.6124 0.012 0.043 Uiso 1 1 calc R U
C90 C 0.0446(2) 0.59749(9) -0.0830(2) 0.0326(10) Uani 1 1 d . .
H56A H 0.0756 0.5805 -0.0544 0.039 Uiso 1 1 calc R U
H56B H 0.0464 0.5934 -0.1318 0.039 Uiso 1 1 calc R U
C55 C 0.5378(2) 0.63796(9) 0.2599(2) 0.0308(9) Uani 1 1 d . .
H55 H 0.5716 0.6521 0.2908 0.037 Uiso 1 1 calc R U
C111 C 0.0654(3) 0.77353(10) 0.0794(2) 0.0356(10) Uani 1 1 d . .
H111 H 0.0417 0.7546 0.0913 0.043 Uiso 1 1 calc R U
C35 C 0.1915(2) 0.45288(9) 0.7063(2) 0.0309(9) Uani 1 1 d . .
H35A H 0.1574 0.472 0.6947 0.037 Uiso 1 1 calc R U
H35B H 0.2145 0.4531 0.7569 0.037 Uiso 1 1 calc R U
C88 C 0.1747(2) 0.62973(9) -0.0721(2) 0.0286(9) Uani 1 1 d . .
H88A H 0.1732 0.6259 -0.1217 0.034 Uiso 1 1 calc R U
H88B H 0.2071 0.6126 -0.0452 0.034 Uiso 1 1 calc R U
C34 C 0.1359(2) 0.42410(9) 0.6884(2) 0.0310(9) Uani 1 1 d . .
H34A H 0.1709 0.4051 0.6911 0.037 Uiso 1 1 calc R U
H34B H 0.1016 0.4219 0.7232 0.037 Uiso 1 1 calc R U
C97 C 0.2654(2) 0.58892(8) 0.1678(2) 0.0299(9) Uani 1 1 d . .
H97A H 0.2778 0.5841 0.1222 0.036 Uiso 1 1 calc R U
H97B H 0.29 0.572 0.2002 0.036 Uiso 1 1 calc R U
C63 C 0.6241(2) 0.61184(9) -0.0451(2) 0.0315(10) Uani 1 1 d . .
C85 C 0.3488(2) 0.57768(9) -0.1858(2) 0.0308(9) Uani 1 1 d . .
H85A H 0.3726 0.5789 -0.2274 0.037 Uiso 1 1 calc R U
H85B H 0.3121 0.596 -0.1862 0.037 Uiso 1 1 calc R U
C52 C 0.2628(2) 0.45432(9) 0.6692(2) 0.0325(10) Uani 1 1 d . .
H52A H 0.302 0.437 0.6858 0.039 Uiso 1 1 calc R U
H52B H 0.2412 0.4515 0.6188 0.039 Uiso 1 1 calc R U
C39 C 0.4464(2) 0.59233(9) 0.4081(2) 0.0337(10) Uani 1 1 d . .
H39A H 0.436 0.5939 0.4554 0.04 Uiso 1 1 calc R U
H39B H 0.4227 0.6113 0.3822 0.04 Uiso 1 1 calc R U
C501 C 0.5625(3) 0.77101(9) 0.5775(2) 0.0341(10) Uani 1 1 d . .
H501 H 0.5389 0.7525 0.5917 0.041 Uiso 1 1 calc R U
C30 C 1.0119(2) 0.52443(9) 0.7140(2) 0.0313(9) Uani 1 1 d . .
H30A H 1.0688 0.5206 0.741 0.038 Uiso 1 1 calc R U
H30B H 0.9845 0.5387 0.7414 0.038 Uiso 1 1 calc R U
C86 C -0.2979(2) 0.45269(9) 0.1885(2) 0.0350(10) Uani 1 1 d . .
H86A H -0.2648 0.4554 0.2363 0.042 Uiso 1 1 calc R U
H86B H -0.3366 0.4707 0.1786 0.042 Uiso 1 1 calc R U
C32 C 0.8716(2) 0.49610(9) 0.6925(2) 0.0331(10) Uani 1 1 d . .
H32A H 0.8573 0.5046 0.735 0.04 Uiso 1 1 calc R U
H32B H 0.8513 0.5111 0.6544 0.04 Uiso 1 1 calc R U
C91 C -0.0451(2) 0.59653(9) -0.0761(2) 0.0346(10) Uani 1 1 d . .
H91A H -0.047 0.6009 -0.0273 0.042 Uiso 1 1 calc R U
H91B H -0.0763 0.6134 -0.1051 0.042 Uiso 1 1 calc R U
C41 C 0.3086(2) 0.56484(9) 0.3610(2) 0.0355(10) Uani 1 1 d . .
H41A H 0.2937 0.5704 0.4053 0.043 Uiso 1 1 calc R U
H41B H 0.288 0.5818 0.3275 0.043 Uiso 1 1 calc R U
C31 C 0.9653(2) 0.49333(9) 0.7040(2) 0.0357(10) Uani 1 1 d . .
H31A H 0.9856 0.4801 0.7454 0.043 Uiso 1 1 calc R U
H31B H 0.9786 0.4823 0.6638 0.043 Uiso 1 1 calc R U
C301 C 0.8020(3) 0.76746(11) 0.7432(2) 0.0404(11) Uani 1 1 d . .
H301 H 0.8541 0.763 0.733 0.048 Uiso 1 1 calc R U
C92 C -0.0873(3) 0.56519(10) -0.0975(2) 0.0388(10) Uani 1 1 d . .
H92A H -0.0845 0.5606 -0.146 0.047 Uiso 1 1 calc R U
H92B H -0.0568 0.5484 -0.0679 0.047 Uiso 1 1 calc R U
C42 C 0.2653(2) 0.53452(9) 0.3342(2) 0.0363(10) Uani 1 1 d . .
H42A H 0.2878 0.5174 0.3667 0.044 Uiso 1 1 calc R U
H42B H 0.2783 0.5295 0.2889 0.044 Uiso 1 1 calc R U
C46 C 0.6458(2) 0.55636(9) 0.6788(2) 0.0368(10) Uani 1 1 d . .
H46A H 0.6528 0.5507 0.6319 0.044 Uiso 1 1 calc R U
H46B H 0.6763 0.5407 0.7118 0.044 Uiso 1 1 calc R U
C98 C 0.1716(2) 0.58828(9) 0.1601(2) 0.0355(10) Uani 1 1 d . .
H98A H 0.1466 0.6056 0.1291 0.043 Uiso 1 1 calc R U
H98B H 0.1587 0.592 0.206 0.043 Uiso 1 1 calc R U
C401 C 0.5586(3) 0.72416(10) 0.7541(2) 0.0370(10) Uani 1 1 d . .
H401 H 0.5915 0.7065 0.7486 0.044 Uiso 1 1 calc R U
C40 C 0.4019(2) 0.56349(9) 0.3726(2) 0.0364(10) Uani 1 1 d . .
H40A H 0.4169 0.5608 0.3272 0.044 Uiso 1 1 calc R U
H40B H 0.4218 0.5448 0.401 0.044 Uiso 1 1 calc R U
C87 C -0.2389(3) 0.45421(10) 0.1380(2) 0.0380(10) Uani 1 1 d . .
H87A H -0.1923 0.4395 0.1537 0.046 Uiso 1 1 calc R U
H87B H -0.2688 0.4475 0.0913 0.046 Uiso 1 1 calc R U
C43 C 0.1720(2) 0.53536(9) 0.3253(2) 0.0349(10) Uani 1 1 d . .
H43A H 0.149 0.5506 0.2882 0.042 Uiso 1 1 calc R U
H43B H 0.1591 0.5433 0.3688 0.042 Uiso 1 1 calc R U
C901 C 0.0602(3) 0.72273(10) 0.2537(2) 0.0398(11) Uani 1 1 d . .
H901 H 0.0933 0.7056 0.2451 0.048 Uiso 1 1 calc R U
C801 C 0.3046(3) 0.76395(10) 0.2446(2) 0.0390(11) Uani 1 1 d . .
H801 H 0.3571 0.7602 0.2344 0.047 Uiso 1 1 calc R U
C81 C 0.5105(3) 0.54151(10) 0.1150(2) 0.0427(11) Uani 1 1 d . .
H81A H 0.4552 0.5483 0.0893 0.051 Uiso 1 1 calc R U
H81B H 0.5358 0.5292 0.0826 0.051 Uiso 1 1 calc R U
C601 C 0.4155(3) 0.62608(11) 0.6053(3) 0.0460(12) Uani 1 1 d . .
H601 H 0.4004 0.6283 0.5564 0.055 Uiso 1 1 calc R U
C47 C 0.5548(3) 0.55451(10) 0.6798(3) 0.0465(12) Uani 1 1 d . .
H47A H 0.5242 0.57 0.6463 0.056 Uiso 1 1 calc R U
H47B H 0.5478 0.5606 0.7265 0.056 Uiso 1 1 calc R U
C51 C 0.3075(3) 0.48551(10) 0.6824(3) 0.0434(12) Uani 1 1 d . .
H51A H 0.3203 0.4896 0.7329 0.052 Uiso 1 1 calc R U
H51B H 0.2695 0.5023 0.6601 0.052 Uiso 1 1 calc R U
C802 C 0.1959(3) 0.80007(11) 0.2536(2) 0.0433(11) Uani 1 1 d . .
H80A H 0.1709 0.7809 0.2671 0.065 Uiso 1 1 calc R U
H80B H 0.1587 0.8094 0.2131 0.065 Uiso 1 1 calc R U
H80C H 0.2051 0.8151 0.2921 0.065 Uiso 1 1 calc R U
C131 C 0.7702(3) 0.53319(11) 0.5208(2) 0.0428(11) Uani 1 1 d . .
H131 H 0.7155 0.5349 0.5276 0.051 Uiso 1 1 calc R U
C302 C 0.6976(3) 0.80496(11) 0.7543(3) 0.0487(12) Uani 1 1 d . .
H30C H 0.6692 0.7858 0.7637 0.073 Uiso 1 1 calc R U
H30D H 0.6629 0.8163 0.7154 0.073 Uiso 1 1 calc R U
H30E H 0.7081 0.8184 0.7956 0.073 Uiso 1 1 calc R U
C113 C -0.0483(3) 0.80029(12) 0.1133(3) 0.0520(13) Uani 1 1 d . .
H11A H -0.0609 0.7789 0.1262 0.078 Uiso 1 1 calc R U
H11B H -0.0941 0.8082 0.0772 0.078 Uiso 1 1 calc R U
H11C H -0.0408 0.814 0.154 0.078 Uiso 1 1 calc R U
C603 C 0.5261(3) 0.66290(10) 0.6032(2) 0.0442(11) Uani 1 1 d . .
H60A H 0.501 0.6627 0.5535 0.066 Uiso 1 1 calc R U
H60B H 0.5835 0.6558 0.6107 0.066 Uiso 1 1 calc R U
H60C H 0.5247 0.6843 0.6212 0.066 Uiso 1 1 calc R U
C201 C 0.7806(3) 0.67772(12) 0.9737(3) 0.0509(13) Uani 1 1 d . .
H201 H 0.7415 0.6753 1.0019 0.061 Uiso 1 1 calc R U
C93 C -0.1762(3) 0.56448(10) -0.0919(3) 0.0452(12) Uani 1 1 d . .
H93A H -0.2066 0.5811 -0.122 0.054 Uiso 1 1 calc R U
H93B H -0.1788 0.5695 -0.0436 0.054 Uiso 1 1 calc R U
C503 C 0.4530(3) 0.79947(12) 0.6139(3) 0.0526(13) Uani 1 1 d . .
H50A H 0.44 0.7785 0.6289 0.079 Uiso 1 1 calc R U
H50B H 0.4065 0.8072 0.5783 0.079 Uiso 1 1 calc R U
H50C H 0.4628 0.8138 0.6536 0.079 Uiso 1 1 calc R U
C602 C 0.5069(3) 0.63974(11) 0.7137(2) 0.0497(12) Uani 1 1 d . .
H60D H 0.4961 0.6597 0.7347 0.075 Uiso 1 1 calc R U
H60E H 0.5662 0.6352 0.726 0.075 Uiso 1 1 calc R U
H60F H 0.4766 0.6228 0.7307 0.075 Uiso 1 1 calc R U
C903 C 0.1476(3) 0.72329(11) 0.3682(2) 0.0485(12) Uani 1 1 d . .
H90C H 0.169 0.7042 0.3508 0.073 Uiso 1 1 calc R U
H90D H 0.1274 0.7183 0.4099 0.073 Uiso 1 1 calc R U
H90E H 0.1918 0.7389 0.3796 0.073 Uiso 1 1 calc R U
C112 C 0.0591(3) 0.82988(10) 0.0699(2) 0.0520(13) Uani 1 1 d . .
H11D H 0.0986 0.8264 0.0404 0.078 Uiso 1 1 calc R U
H11E H 0.0868 0.8406 0.1125 0.078 Uiso 1 1 calc R U
H11F H 0.0133 0.8429 0.0451 0.078 Uiso 1 1 calc R U
C48 C 0.5167(3) 0.52203(10) 0.6621(3) 0.0506(13) Uani 1 1 d . .
H48A H 0.5177 0.5169 0.6135 0.061 Uiso 1 1 calc R U
H48B H 0.5504 0.5061 0.6923 0.061 Uiso 1 1 calc R U
C213 C 1.0198(3) 0.66431(11) 0.1036(2) 0.0499(12) Uani 1 1 d . .
H21A H 0.9877 0.664 0.0557 0.075 Uiso 1 1 calc R U
H21B H 1.077 0.6583 0.1045 0.075 Uiso 1 1 calc R U
H21C H 1.0188 0.6855 0.1227 0.075 Uiso 1 1 calc R U
C701 C 0.2826(3) 0.67359(13) 0.4785(3) 0.0531(13) Uani 1 1 d . .
H701 H 0.2449 0.6721 0.5082 0.064 Uiso 1 1 calc R U
C50 C 0.3878(3) 0.48809(10) 0.6566(3) 0.0488(13) Uani 1 1 d . .
H90A H 0.4269 0.4718 0.6795 0.059 Uiso 1 1 calc R U
H90B H 0.3758 0.4841 0.6061 0.059 Uiso 1 1 calc R U
C902 C 0.0344(3) 0.76236(11) 0.3333(3) 0.0554(14) Uani 1 1 d . .
H90F H 0.0053 0.7728 0.2907 0.083 Uiso 1 1 calc R U
H90G H 0.0726 0.7773 0.3616 0.083 Uiso 1 1 calc R U
H90H H -0.0057 0.755 0.3594 0.083 Uiso 1 1 calc R U
C94 C -0.2196(3) 0.53342(11) -0.1117(3) 0.0544(13) Uani 1 1 d . .
H94A H -0.2143 0.5277 -0.159 0.065 Uiso 1 1 calc R U
H94B H -0.1916 0.5169 -0.0796 0.065 Uiso 1 1 calc R U
C803 C 0.3193(3) 0.81887(11) 0.2156(3) 0.0512(13) Uani 1 1 d . .
H80D H 0.372 0.8115 0.2069 0.077 Uiso 1 1 calc R U
H80E H 0.3298 0.8346 0.2527 0.077 Uiso 1 1 calc R U
H80F H 0.2864 0.8283 0.1733 0.077 Uiso 1 1 calc R U
C403 C 0.6474(3) 0.72907(12) 0.8681(2) 0.0510(13) Uani 1 1 d . .
H40C H 0.6711 0.7098 0.8533 0.077 Uiso 1 1 calc R U
H40D H 0.6268 0.7248 0.91 0.077 Uiso 1 1 calc R U
H40E H 0.69 0.7454 0.8781 0.077 Uiso 1 1 calc R U
C49 C 0.4279(3) 0.52035(10) 0.6713(3) 0.0571(15) Uani 1 1 d . .
H49A H 0.4271 0.5264 0.7194 0.068 Uiso 1 1 calc R U
H49B H 0.3943 0.5359 0.64 0.068 Uiso 1 1 calc R U
C202 C 0.8911(3) 0.70861(12) 0.9447(3) 0.0558(13) Uani 1 1 d . .
H20A H 0.8955 0.6903 0.9156 0.084 Uiso 1 1 calc R U
H20B H 0.9454 0.7133 0.9741 0.084 Uiso 1 1 calc R U
H20C H 0.8715 0.7268 0.9152 0.084 Uiso 1 1 calc R U
C402 C 0.5334(3) 0.76713(11) 0.8265(3) 0.0612(15) Uani 1 1 d . .
H40F H 0.5012 0.7753 0.7824 0.092 Uiso 1 1 calc R U
H40G H 0.5716 0.7834 0.8495 0.092 Uiso 1 1 calc R U
H40H H 0.496 0.7612 0.8564 0.092 Uiso 1 1 calc R U
C502 C 0.5582(3) 0.82728(10) 0.5653(3) 0.0572(14) Uani 1 1 d . .
H50D H 0.5845 0.8391 0.6069 0.086 Uiso 1 1 calc R U
H50E H 0.5126 0.8396 0.5381 0.086 Uiso 1 1 calc R U
H50F H 0.599 0.8231 0.5373 0.086 Uiso 1 1 calc R U
C703 C 0.3373(3) 0.71979(12) 0.5450(3) 0.0573(14) Uani 1 1 d . .
H70A H 0.2908 0.7157 0.5668 0.086 Uiso 1 1 calc R U
H70B H 0.3328 0.7412 0.5262 0.086 Uiso 1 1 calc R U
H70C H 0.3893 0.7176 0.5795 0.086 Uiso 1 1 calc R U
C203 C 0.8311(3) 0.72266(12) 1.0453(3) 0.0547(13) Uani 1 1 d . .
H20D H 0.7823 0.718 1.0638 0.082 Uiso 1 1 calc R U
H20E H 0.8284 0.7445 1.0292 0.082 Uiso 1 1 calc R U
H20F H 0.881 0.7197 1.0818 0.082 Uiso 1 1 calc R U
C303 C 0.8246(3) 0.82198(11) 0.7175(3) 0.0564(14) Uani 1 1 d . .
H30F H 0.876 0.8134 0.7084 0.085 Uiso 1 1 calc R U
H30G H 0.8376 0.8373 0.7553 0.085 Uiso 1 1 calc R U
H30H H 0.7932 0.8323 0.6757 0.085 Uiso 1 1 calc R U
C212 C 1.0213(4) 0.63931(12) 0.2156(3) 0.0656(16) Uani 1 1 d . .
H21D H 1.0029 0.6565 0.2415 0.098 Uiso 1 1 calc R U
H21E H 1.0816 0.64 0.2221 0.098 Uiso 1 1 calc R U
H21F H 1.005 0.6192 0.2325 0.098 Uiso 1 1 calc R U
C702 C 0.3915(3) 0.70328(12) 0.4431(3) 0.0576(14) Uani 1 1 d . .
H70D H 0.3923 0.6847 0.414 0.086 Uiso 1 1 calc R U
H70E H 0.4474 0.7073 0.4704 0.086 Uiso 1 1 calc R U
H70F H 0.3722 0.7215 0.4137 0.086 Uiso 1 1 calc R U
C211 C 0.9117(4) 0.62764(13) 0.1109(4) 0.0695(17) Uani 1 1 d . .
H211 H 0.8921 0.6318 0.0629 0.083 Uiso 1 1 calc R U
C82 C 0.5002(3) 0.52108(11) 0.1715(3) 0.0571(14) Uani 1 1 d . .
H82A H 0.4745 0.5332 0.2039 0.068 Uiso 1 1 calc R U
H82B H 0.5553 0.5141 0.1973 0.068 Uiso 1 1 calc R U
C133 C 0.8762(5) 0.50006(18) 0.4899(5) 0.122(3) Uani 1 1 d . .
H13A H 0.9117 0.5178 0.5087 0.183 Uiso 1 1 calc R U
H13B H 0.8735 0.4983 0.4401 0.183 Uiso 1 1 calc R U
H13C H 0.899 0.4806 0.5131 0.183 Uiso 1 1 calc R U
C95 C -0.3082(3) 0.53399(11) -0.1098(4) 0.0709(17) Uani 1 1 d . .
H95A H -0.335 0.5515 -0.1394 0.085 Uiso 1 1 calc R U
H95B H -0.313 0.5385 -0.0618 0.085 Uiso 1 1 calc R U
C83 C 0.4462(3) 0.49180(11) 0.1464(3) 0.0603(15) Uani 1 1 d . .
H83A H 0.4598 0.4842 0.1029 0.072 Uiso 1 1 calc R U
H83B H 0.4617 0.475 0.1814 0.072 Uiso 1 1 calc R U
C96 C -0.3557(3) 0.50349(12) -0.1338(3) 0.0668(16) Uani 1 1 d . .
H96A H -0.3411 0.496 -0.177 0.08 Uiso 1 1 calc R U
H96B H -0.3389 0.4871 -0.098 0.08 Uiso 1 1 calc R U
C132 C 0.7378(4) 0.47817(11) 0.4895(3) 0.0666(16) Uani 1 1 d . .
H13D H 0.6837 0.4841 0.4979 0.1 Uiso 1 1 calc R U
H13E H 0.7614 0.4611 0.521 0.1 Uiso 1 1 calc R U
H13F H 0.7313 0.4711 0.4414 0.1 Uiso 1 1 calc R U
C99 C 0.1326(2) 0.55706(9) 0.1308(2) 0.0348(10) Uani 1 1 d . .
H99A H 0.1453 0.5534 0.0849 0.042 Uiso 1 1 calc R U
H99B H 0.1578 0.5397 0.1618 0.042 Uiso 1 1 calc R U
C101 C -0.0013(2) 0.52463(10) 0.1037(2) 0.0380(10) Uani 1 1 d . .
H10A H 0.0307 0.5082 0.1336 0.046 Uiso 1 1 calc R U
H10B H 0.0011 0.5198 0.0552 0.046 Uiso 1 1 calc R U
C100 C 0.0394(2) 0.55626(9) 0.1234(2) 0.0374(10) Uani 1 1 d . .
H10C H 0.0269 0.563 0.1678 0.045 Uiso 1 1 calc R U
H10D H 0.0142 0.5718 0.0878 0.045 Uiso 1 1 calc R U
C102 C -0.0911(2) 0.52301(10) 0.1103(2) 0.0400(11) Uani 1 1 d . .
H10E H -0.0948 0.5318 0.1559 0.048 Uiso 1 1 calc R U
H10F H -0.1248 0.5366 0.0741 0.048 Uiso 1 1 calc R U
C104 C -0.2054(3) 0.48749(10) 0.1342(2) 0.0387(11) Uani 1 1 d . .
H10G H -0.1921 0.4964 0.1816 0.046 Uiso 1 1 calc R U
H10H H -0.2497 0.5006 0.1061 0.046 Uiso 1 1 calc R U
C103 C -0.1286(3) 0.49009(10) 0.1036(2) 0.0377(10) Uani 1 1 d . .
H10I H -0.0866 0.4749 0.1274 0.045 Uiso 1 1 calc R U
H10J H -0.1436 0.4842 0.054 0.045 Uiso 1 1 calc R U

loop_
_atom_site_aniso_label
_atom_site_aniso_U_11
_atom_site_aniso_U_22
_atom_site_aniso_U_33
_atom_site_aniso_U_23
_atom_site_aniso_U_13
_atom_site_aniso_U_12
O12 0.0368(16) 0.0238(15) 0.0311(15) 0.0005(12) 0.0097(13) 0.0074(13)
O11 0.0392(16) 0.0250(14) 0.0274(16) -0.0037(12) 0.0108(12) 0.0025(13)
O10 0.0290(15) 0.0302(15) 0.0364(16) -0.0096(12) 0.0099(13) 0.0018(13)
O9 0.0186(15) 0.0336(16) 0.0444(18) -0.0104(13) 0.0088(12) -0.0021(12)
O3 0.0429(17) 0.0332(16) 0.0272(16) 0.0009(12) 0.0101(13) 0.0032(14)
O13 0.0380(18) 0.0221(14) 0.0419(18) 0.0045(12) 0.0172(14) 0.0025(12)
O16 0.0197(15) 0.0452(17) 0.0375(17) 0.0032(13) 0.0097(13) -0.0030(13)
O15 0.0246(15) 0.0434(17) 0.0339(16) 0.0020(13) 0.0150(12) -0.0073(13)
O5 0.0452(19) 0.0246(15) 0.0421(18) 0.0015(13) 0.0163(14) 0.0084(13)
O4 0.0442(18) 0.0253(15) 0.0306(16) 0.0008(12) 0.0127(13) 0.0121(13)
O14 0.0318(16) 0.0339(16) 0.0479(18) 0.0022(14) 0.0236(14) -0.0056(13)
O1 0.0275(16) 0.0349(17) 0.0464(19) -0.0028(13) 0.0056(13) -0.0015(13)
O2 0.0369(17) 0.0416(17) 0.0382(17) -0.0026(14) 0.0085(14) 0.0011(14)
O6 0.0356(17) 0.0335(16) 0.0479(18) -0.0005(14) 0.0203(15) -0.0052(13)
O501 0.0477(19) 0.0325(16) 0.0453(18) 0.0012(13) 0.0251(15) 0.0091(14)
O111 0.050(2) 0.0324(16) 0.0475(19) -0.0021(14) 0.0238(16) 0.0079(14)
O7 0.0297(17) 0.0492(19) 0.0400(18) -0.0024(14) 0.0137(13) -0.0067(14)
O8 0.0280(17) 0.0489(19) 0.0488(19) -0.0026(15) 0.0038(14) -0.0013(14)
O301 0.072(2) 0.0294(17) 0.047(2) -0.0064(14) 0.0250(17) 0.0008(16)
O401 0.0401(19) 0.053(2) 0.051(2) 0.0000(16) 0.0082(17) 0.0002(15)
O101 0.061(2) 0.0423(19) 0.046(2) -0.0038(15) 0.0152(16) 0.0037(17)
O801 0.071(2) 0.0370(18) 0.0448(19) -0.0048(15) 0.0198(17) 0.0028(17)
N601 0.0278(19) 0.0329(19) 0.034(2) -0.0006(15) 0.0122(16) 0.0010(15)
O901 0.044(2) 0.062(2) 0.048(2) -0.0046(17) 0.0058(17) 0.0029(17)
O701 0.045(2) 0.056(2) 0.063(2) -0.0069(19) 0.0164(17) -0.0113(17)
N111 0.040(2) 0.0276(19) 0.032(2) -0.0036(15) 0.0086(16) 0.0070(16)
N800 0.032(2) 0.035(2) 0.038(2) 0.0017(16) 0.0123(16) -0.0012(16)
N501 0.041(2) 0.0259(19) 0.034(2) 0.0014(15) 0.0107(16) 0.0094(16)
O201 0.049(2) 0.060(2) 0.071(2) -0.013(2) 0.0204(18) -0.0103(17)
N301 0.038(2) 0.031(2) 0.039(2) -0.0028(16) 0.0116(17) -0.0056(16)
N401 0.044(2) 0.035(2) 0.044(2) -0.0047(18) 0.0172(19) -0.0104(17)
N901 0.043(2) 0.035(2) 0.039(2) -0.0032(17) 0.0145(18) -0.0098(17)
N201 0.041(2) 0.042(2) 0.053(3) 0.0118(19) 0.0062(19) -0.0097(19)
C28 0.020(2) 0.022(2) 0.021(2) -0.0005(15) 0.0091(16) 0.0000(15)
N211 0.030(2) 0.042(2) 0.075(3) -0.018(2) 0.025(2) -0.0096(18)
C27 0.0173(19) 0.022(2) 0.028(2) -0.0003(16) 0.0101(16) -0.0019(15)
C24 0.025(2) 0.0175(19) 0.034(2) -0.0013(17) 0.0153(18) 0.0001(16)
C1 0.023(2) 0.0177(19) 0.022(2) 0.0047(15) 0.0090(16) -0.0007(16)
C26 0.0174(19) 0.0194(19) 0.027(2) 0.0006(16) 0.0086(16) -0.0035(15)
C25 0.020(2) 0.025(2) 0.025(2) -0.0027(17) 0.0082(16) -0.0019(16)
C20 0.026(2) 0.020(2) 0.023(2) -0.0013(16) 0.0064(17) -0.0050(16)
C23 0.024(2) 0.023(2) 0.029(2) 0.0027(17) 0.0110(17) -0.0005(16)
O601 0.0265(19) 0.065(2) 0.125(3) 0.021(2) 0.018(2) -0.0137(17)
C4 0.018(2) 0.025(2) 0.025(2) 0.0015(16) 0.0060(16) 0.0008(16)
N701 0.039(2) 0.042(2) 0.061(3) 0.017(2) 0.005(2) -0.0103(19)
C19 0.024(2) 0.023(2) 0.022(2) 0.0001(16) 0.0081(16) -0.0030(16)
C6 0.023(2) 0.020(2) 0.024(2) -0.0001(16) 0.0062(16) -0.0047(16)
C74 0.022(2) 0.027(2) 0.029(2) -0.0019(17) 0.0072(17) -0.0005(17)
C2 0.029(2) 0.0182(19) 0.024(2) 0.0000(16) 0.0095(17) 0.0029(16)
C7 0.021(2) 0.024(2) 0.027(2) 0.0001(16) 0.0079(16) 0.0026(16)
O211 0.046(2) 0.072(3) 0.126(4) -0.029(3) 0.032(2) -0.010(2)
C77 0.026(2) 0.030(2) 0.022(2) -0.0016(17) 0.0069(17) -0.0050(17)
C5 0.021(2) 0.021(2) 0.024(2) 0.0017(16) 0.0086(16) -0.0029(16)
C76 0.030(2) 0.021(2) 0.033(2) -0.0029(17) 0.0125(18) 0.0005(17)
C18 0.031(2) 0.022(2) 0.027(2) 0.0012(16) 0.0087(18) 0.0031(17)
C14 0.024(2) 0.026(2) 0.025(2) -0.0013(16) 0.0109(17) -0.0018(16)
C21 0.021(2) 0.025(2) 0.023(2) 0.0002(16) 0.0053(16) 0.0011(16)
C13 0.019(2) 0.025(2) 0.033(2) -0.0054(17) 0.0129(18) -0.0022(16)
C75 0.026(2) 0.024(2) 0.026(2) 0.0031(17) 0.0078(17) 0.0040(17)
C16 0.023(2) 0.029(2) 0.029(2) -0.0002(17) 0.0093(17) -0.0065(17)
C15 0.024(2) 0.028(2) 0.022(2) -0.0034(16) 0.0096(17) -0.0053(17)
C78 0.023(2) 0.020(2) 0.032(2) 0.0012(16) 0.0096(17) -0.0035(16)
N101 0.063(3) 0.039(2) 0.052(3) 0.0005(19) 0.030(2) 0.004(2)
C79 0.022(2) 0.022(2) 0.030(2) -0.0031(17) 0.0048(17) 0.0014(16)
C44 0.024(2) 0.023(2) 0.031(2) 0.0010(17) 0.0101(17) 0.0017(16)
C3 0.024(2) 0.022(2) 0.027(2) -0.0044(16) 0.0027(17) -0.0055(16)
C67 0.026(2) 0.028(2) 0.024(2) -0.0028(16) 0.0057(17) 0.0007(17)
C22 0.018(2) 0.024(2) 0.026(2) -0.0012(16) 0.0068(16) -0.0019(16)
C8 0.024(2) 0.022(2) 0.032(2) -0.0053(17) 0.0137(18) 0.0004(16)
C53 0.029(2) 0.025(2) 0.032(2) 0.0083(18) 0.0052(18) -0.0022(18)
C71 0.028(2) 0.026(2) 0.022(2) -0.0020(16) 0.0060(17) 0.0022(17)
C12 0.021(2) 0.021(2) 0.034(2) -0.0051(17) 0.0122(17) -0.0025(16)
C70 0.037(2) 0.022(2) 0.026(2) -0.0017(16) 0.0071(18) 0.0049(18)
C11 0.024(2) 0.029(2) 0.029(2) -0.0048(17) 0.0125(18) -0.0005(17)
C72 0.027(2) 0.026(2) 0.028(2) -0.0006(17) 0.0033(17) -0.0023(17)
C80 0.029(2) 0.025(2) 0.032(2) 0.0043(17) 0.0117(18) -0.0008(17)
C66 0.029(2) 0.025(2) 0.032(2) -0.0053(17) 0.0129(18) -0.0047(17)
C10 0.016(2) 0.032(2) 0.041(3) -0.0016(18) 0.0156(18) -0.0036(17)
C29 0.028(2) 0.024(2) 0.035(2) -0.0079(17) 0.0152(18) -0.0011(17)
C33 0.024(2) 0.025(2) 0.033(2) -0.0051(17) 0.0138(17) -0.0036(16)
C54 0.035(3) 0.026(2) 0.028(2) 0.0063(18) 0.0109(19) 0.0008(18)
C37 0.024(2) 0.027(2) 0.031(2) -0.0028(17) 0.0103(17) 0.0004(17)
C68 0.030(2) 0.032(2) 0.029(2) -0.0011(18) 0.0090(18) -0.0011(18)
C9 0.023(2) 0.026(2) 0.032(2) -0.0055(17) 0.0088(18) -0.0002(17)
C65 0.025(2) 0.022(2) 0.040(3) -0.0069(18) 0.0082(19) 0.0016(17)
C56 0.023(2) 0.029(2) 0.032(2) 0.0090(18) 0.0040(18) 0.0006(18)
C73 0.028(2) 0.025(2) 0.025(2) -0.0039(16) 0.0064(17) 0.0060(17)
C45 0.026(2) 0.023(2) 0.040(2) 0.0033(18) 0.0156(18) -0.0023(17)
C64 0.023(2) 0.024(2) 0.037(2) -0.0063(18) 0.0093(18) 0.0014(17)
C84 0.026(2) 0.024(2) 0.037(2) -0.0035(17) 0.0093(18) 0.0009(17)
C57 0.025(2) 0.023(2) 0.031(2) 0.0061(17) 0.0012(17) -0.0004(17)
C17 0.033(2) 0.023(2) 0.033(2) 0.0037(17) 0.0131(19) -0.0054(18)
C59 0.022(2) 0.026(2) 0.041(3) 0.0017(18) -0.0030(18) 0.0020(17)
C36 0.021(2) 0.026(2) 0.028(2) -0.0030(17) 0.0046(17) 0.0005(16)
C38 0.032(2) 0.027(2) 0.034(2) -0.0027(18) 0.0108(18) -0.0027(18)
C89 0.030(2) 0.033(2) 0.030(2) -0.0100(18) 0.0099(18) 0.0028(18)
C61 0.022(2) 0.032(2) 0.038(3) -0.0083(19) 0.0028(19) 0.0027(18)
C69 0.039(3) 0.025(2) 0.031(2) 0.0022(17) 0.0128(19) -0.0059(18)
C60 0.031(2) 0.023(2) 0.033(2) -0.0063(17) 0.0074(19) -0.0005(17)
C58 0.030(2) 0.026(2) 0.028(2) 0.0069(17) 0.0018(18) -0.0030(18)
C62 0.020(2) 0.039(2) 0.049(3) -0.008(2) 0.009(2) -0.0002(18)
C90 0.034(2) 0.031(2) 0.035(2) -0.0050(18) 0.0122(19) 0.0021(18)
C55 0.033(2) 0.029(2) 0.030(2) 0.0055(18) 0.0056(18) -0.0068(18)
C111 0.044(3) 0.029(2) 0.035(2) -0.0025(19) 0.011(2) 0.002(2)
C35 0.032(2) 0.030(2) 0.031(2) -0.0060(18) 0.0076(18) -0.0048(18)
C88 0.025(2) 0.032(2) 0.027(2) -0.0040(18) 0.0032(17) 0.0050(17)
C34 0.035(2) 0.031(2) 0.030(2) -0.0031(18) 0.0134(19) -0.0085(18)
C97 0.028(2) 0.019(2) 0.044(3) 0.0075(18) 0.0117(19) 0.0000(17)
C63 0.030(2) 0.027(2) 0.042(3) -0.0059(19) 0.017(2) 0.0003(18)
C85 0.031(2) 0.029(2) 0.033(2) -0.0055(18) 0.0103(19) 0.0002(18)
C52 0.031(2) 0.028(2) 0.040(2) -0.0065(18) 0.0097(19) -0.0063(18)
C39 0.028(2) 0.033(2) 0.044(3) -0.0038(19) 0.0153(19) -0.0049(18)
C501 0.044(3) 0.028(2) 0.033(2) -0.0016(18) 0.014(2) 0.001(2)
C30 0.027(2) 0.031(2) 0.037(2) 0.0034(18) 0.0098(19) -0.0029(18)
C86 0.030(2) 0.035(2) 0.039(3) -0.0098(19) 0.0064(19) -0.0007(19)
C32 0.030(2) 0.028(2) 0.043(3) 0.0012(19) 0.0109(19) -0.0020(18)
C91 0.033(2) 0.031(2) 0.040(3) -0.0086(19) 0.009(2) -0.0002(19)
C41 0.034(2) 0.033(2) 0.042(3) 0.0025(19) 0.014(2) -0.0046(19)
C31 0.033(2) 0.029(2) 0.047(3) 0.0042(19) 0.013(2) 0.0000(19)
C301 0.048(3) 0.041(3) 0.034(3) -0.007(2) 0.013(2) 0.002(2)
C92 0.042(3) 0.034(2) 0.043(3) -0.006(2) 0.013(2) -0.004(2)
C42 0.035(2) 0.033(2) 0.044(3) 0.000(2) 0.015(2) -0.0055(19)
C46 0.027(2) 0.030(2) 0.059(3) -0.001(2) 0.020(2) -0.0029(18)
C98 0.031(2) 0.024(2) 0.054(3) 0.0048(19) 0.016(2) 0.0004(18)
C401 0.036(3) 0.036(2) 0.043(3) -0.003(2) 0.016(2) -0.006(2)
C40 0.035(3) 0.029(2) 0.047(3) -0.0034(19) 0.013(2) -0.0038(19)
C87 0.033(2) 0.038(2) 0.046(3) -0.011(2) 0.012(2) -0.0085(19)
C43 0.034(2) 0.032(2) 0.040(3) 0.0002(19) 0.012(2) -0.0030(19)
C901 0.036(3) 0.041(3) 0.044(3) -0.003(2) 0.011(2) -0.004(2)
C801 0.043(3) 0.039(3) 0.037(3) -0.005(2) 0.012(2) 0.002(2)
C81 0.038(3) 0.029(2) 0.058(3) 0.005(2) 0.004(2) -0.008(2)
C601 0.028(3) 0.049(3) 0.058(3) -0.001(2) 0.003(2) 0.001(2)
C47 0.035(3) 0.029(2) 0.083(4) -0.011(2) 0.031(2) -0.006(2)
C51 0.033(3) 0.036(3) 0.066(3) -0.012(2) 0.023(2) -0.008(2)
C802 0.036(3) 0.045(3) 0.053(3) 0.003(2) 0.019(2) 0.005(2)
C131 0.055(3) 0.043(3) 0.034(3) 0.001(2) 0.018(2) 0.006(2)
C302 0.045(3) 0.042(3) 0.063(3) 0.002(2) 0.021(2) 0.007(2)
C113 0.041(3) 0.064(3) 0.052(3) -0.015(3) 0.013(2) 0.012(2)
C603 0.043(3) 0.041(3) 0.055(3) 0.002(2) 0.025(2) 0.000(2)
C201 0.037(3) 0.058(3) 0.061(3) 0.012(3) 0.017(2) 0.002(2)
C93 0.038(3) 0.032(2) 0.063(3) -0.006(2) 0.008(2) -0.005(2)
C503 0.044(3) 0.056(3) 0.061(3) -0.009(3) 0.017(2) 0.011(2)
C602 0.055(3) 0.052(3) 0.044(3) -0.003(2) 0.012(2) 0.010(2)
C903 0.054(3) 0.051(3) 0.040(3) 0.006(2) 0.010(2) -0.019(2)
C112 0.083(4) 0.029(3) 0.046(3) 0.004(2) 0.018(3) 0.011(2)
C48 0.040(3) 0.035(3) 0.086(4) -0.018(2) 0.033(3) -0.014(2)
C213 0.054(3) 0.044(3) 0.051(3) -0.005(2) 0.010(2) 0.005(2)
C701 0.038(3) 0.068(4) 0.055(3) 0.021(3) 0.016(2) 0.000(3)
C50 0.042(3) 0.035(3) 0.076(4) -0.020(2) 0.028(3) -0.012(2)
C902 0.063(3) 0.043(3) 0.073(4) -0.016(3) 0.040(3) -0.013(2)
C94 0.050(3) 0.042(3) 0.071(4) -0.006(2) 0.014(3) -0.013(2)
C803 0.052(3) 0.047(3) 0.059(3) 0.002(2) 0.021(3) -0.009(2)
C403 0.054(3) 0.058(3) 0.040(3) -0.001(2) 0.007(2) -0.025(3)
C49 0.041(3) 0.036(3) 0.106(4) -0.019(3) 0.041(3) -0.015(2)
C202 0.052(3) 0.062(3) 0.058(3) 0.002(3) 0.022(3) -0.005(3)
C402 0.070(4) 0.046(3) 0.079(4) -0.018(3) 0.042(3) -0.016(3)
C502 0.093(4) 0.028(3) 0.052(3) 0.005(2) 0.021(3) 0.011(3)
C703 0.060(3) 0.058(3) 0.053(3) 0.009(3) 0.012(3) -0.002(3)
C203 0.052(3) 0.058(3) 0.054(3) 0.005(3) 0.011(3) 0.004(3)
C303 0.066(4) 0.046(3) 0.059(3) 0.006(2) 0.019(3) -0.016(3)
C212 0.100(5) 0.048(3) 0.062(4) 0.001(3) 0.046(3) 0.014(3)
C702 0.055(3) 0.063(3) 0.055(3) 0.001(3) 0.011(3) 0.003(3)
C211 0.071(4) 0.048(3) 0.101(5) -0.018(3) 0.047(4) 0.006(3)
C82 0.052(3) 0.049(3) 0.068(4) 0.005(3) 0.010(3) 0.002(2)
C133 0.098(6) 0.101(6) 0.179(9) -0.019(6) 0.055(6) 0.012(5)
C95 0.050(3) 0.030(3) 0.132(5) -0.011(3) 0.017(3) -0.007(2)
C83 0.059(3) 0.039(3) 0.090(4) 0.000(3) 0.032(3) 0.001(2)
C96 0.044(3) 0.046(3) 0.106(5) 0.000(3) 0.009(3) -0.011(2)
C132 0.103(5) 0.038(3) 0.064(4) -0.003(3) 0.029(3) -0.016(3)
C99 0.031(2) 0.029(2) 0.046(3) 0.0003(19) 0.013(2) -0.0006(18)
C101 0.033(2) 0.037(2) 0.045(3) -0.003(2) 0.011(2) -0.0047(19)
C100 0.028(2) 0.031(2) 0.054(3) 0.007(2) 0.010(2) 0.0010(18)
C102 0.030(2) 0.037(2) 0.051(3) -0.001(2) 0.006(2) -0.0011(19)
C104 0.033(2) 0.035(2) 0.049(3) -0.004(2) 0.009(2) -0.0014(19)
C103 0.033(2) 0.037(2) 0.044(3) -0.008(2) 0.010(2) -0.0081(19)

loop_
_atom_type_symbol
_atom_type_description
_atom_type_scat_dispersion_real
_atom_type_scat_dispersion_imag
_atom_type_scat_source
C C 0.0033 0.0016 'International Tables Vol C Tables 4.2.6.8 and 6.1.1.4'
H H 0 0 'International Tables Vol C Tables 4.2.6.8 and 6.1.1.4'
O O 0.0106 0.006 'International Tables Vol C Tables 4.2.6.8 and 6.1.1.4'
N N 0.0061 0.0033 'International Tables Vol C Tables 4.2.6.8 and 6.1.1.4'

loop_
_geom_angle_atom_site_label_1
_geom_angle_atom_site_label_2
_geom_angle_atom_site_label_3
_geom_angle
_geom_angle_site_symmetry_1
_geom_angle_site_symmetry_3
C23 O12 H12 109.5 . .
C25 O11 H11 109.5 . .
C2 O10 H10 109.5 . .
C4 O9 H9 109.5 . .
C77 O3 H3 109.5 . .
C18 O13 H13 109.5 . .
C9 O16 H16 109.5 . .
C11 O15 H15 109.5 . .
C70 O5 H5 109.5 . .
C75 O4 H4 109.5 . .
C16 O14 H14 109.5 . .
C56 O1 H1 109.5 . .
C54 O2 H2 109.5 . .
C68 O6 H6 109.5 . .
C63 O7 H7 109.5 . .
C61 O8 H8 109.5 . .
C601 N601 C602 121.3(4) . .
C601 N601 C603 121.2(4) . .
C602 N601 C603 117.5(4) . .
C111 N111 C112 121.1(4) . .
C111 N111 C113 121.4(4) . .
C112 N111 C113 117.5(4) . .
C801 N800 C802 121.0(4) . .
C801 N800 C803 123.0(4) . .
C802 N800 C803 115.8(3) . .
C501 N501 C502 121.4(4) . .
C501 N501 C503 121.8(4) . .
C502 N501 C503 116.8(4) . .
C301 N301 C303 122.4(4) . .
C301 N301 C302 120.0(4) . .
C303 N301 C302 117.4(4) . .
C401 N401 C403 121.2(4) . .
C401 N401 C402 120.5(4) . .
C403 N401 C402 118.2(4) . .
C901 N901 C903 120.7(4) . .
C901 N901 C902 120.6(4) . .
C903 N901 C902 118.6(4) . .
C201 N201 C203 120.6(4) . .
C201 N201 C202 121.0(4) . .
C203 N201 C202 118.3(4) . .
C1 C28 C26 110.2(3) . .
C1 C28 C44 112.0(3) . .
C26 C28 C44 112.5(3) . .
C1 C28 H28 107.3 . .
C26 C28 H28 107.3 . .
C44 C28 H28 107.3 . .
C211 N211 C212 124.7(5) . .
C211 N211 C213 116.2(5) . .
C212 N211 C213 118.9(4) . .
C22 C27 C26 123.7(3) . .
C22 C27 H27 118.2 . .
C26 C27 H27 118.2 . .
C23 C24 C25 119.1(3) . .
C23 C24 H24 120.4 . .
C25 C24 H24 120.4 . .
C2 C1 C6 116.8(3) . .
C2 C1 C28 121.6(3) . .
C6 C1 C28 121.7(3) . .
C25 C26 C27 116.7(3) . .
C25 C26 C28 121.7(3) . .
C27 C26 C28 121.5(3) . .
O11 C25 C26 118.1(3) . .
O11 C25 C24 120.2(3) . .
C26 C25 C24 121.6(3) . .
C19 C20 C15 123.3(3) . .
C19 C20 H20 118.4 . .
C15 C20 H20 118.4 . .
O12 C23 C22 118.3(3) . .
O12 C23 C24 120.2(3) . .
C22 C23 C24 121.5(3) . .
O9 C4 C3 115.8(3) . .
O9 C4 C5 123.4(3) . .
C3 C4 C5 120.9(3) . .
C701 N701 C703 122.1(4) . .
C701 N701 C702 120.1(4) . .
C703 N701 C702 117.8(4) . .
C18 C19 C20 117.4(3) . .
C18 C19 C21 121.4(3) . .
C20 C19 C21 121.2(3) . .
C5 C6 C1 124.5(3) . .
C5 C6 H406 117.7 . .
C1 C6 H406 117.7 . .
C79 C74 C75 117.3(3) . .
C79 C74 C73 120.4(3) . .
C75 C74 C73 122.3(3) . .
O10 C2 C3 115.2(3) . .
O10 C2 C1 124.1(3) . .
C3 C2 C1 120.6(3) . .
C8 C7 C5 110.2(3) . .
C8 C7 C29 112.8(3) . .
C5 C7 C29 113.2(3) . .
C8 C7 H407 106.7 . .
C5 C7 H407 106.7 . .
C29 C7 H407 106.7 . .
O3 C77 C76 120.1(3) . .
O3 C77 C78 118.2(3) . .
C76 C77 C78 121.7(3) . .
C6 C5 C4 116.6(3) . .
C6 C5 C7 121.8(3) . .
C4 C5 C7 121.5(3) . .
C77 C76 C75 119.5(3) . .
C77 C76 H76 120.2 . .
C75 C76 H76 120.2 . .
O13 C18 C19 123.5(3) . .
O13 C18 C17 115.9(3) . .
C19 C18 C17 120.6(3) . .
C12 C14 C33 112.5(3) . 3_666
C12 C14 C15 111.1(3) . .
C33 C14 C15 113.3(3) 3_666 .
C12 C14 H414 106.4 . .
C33 C14 H414 106.4 3_666 .
C15 C14 H414 106.4 . .
C22 C21 C36 114.0(3) . .
C22 C21 C19 109.6(3) . .
C36 C21 C19 113.3(3) . .
C22 C21 H21 106.5 . .
C36 C21 H21 106.5 . .
C19 C21 H21 106.5 . .
C8 C13 C12 123.6(3) . .
C8 C13 H413 118.2 . .
C12 C13 H413 118.2 . .
O4 C75 C76 121.4(3) . .
O4 C75 C74 117.9(3) . .
C76 C75 C74 120.7(3) . .
O14 C16 C17 115.2(3) . .
O14 C16 C15 123.4(3) . .
C17 C16 C15 121.3(3) . .
C16 C15 C20 117.1(3) . .
C16 C15 C14 121.2(3) . .
C20 C15 C14 121.7(3) . .
C79 C78 C77 116.5(3) . .
C79 C78 C80 120.3(3) . .
C77 C78 C80 123.1(3) . .
C131 N101 C132 123.4(4) . .
C131 N101 C133 120.9(5) . .
C132 N101 C133 115.6(5) . .
C78 C79 C74 124.2(3) . .
C78 C79 H79 117.9 . .
C74 C79 H79 117.9 . .
C45 C44 C28 113.8(3) . .
C45 C44 H44A 108.8 . .
C28 C44 H44A 108.8 . .
C45 C44 H44B 108.8 . .
C28 C44 H44B 108.8 . .
H44A C44 H44B 107.7 . .
C2 C3 C4 120.5(3) . .
C2 C3 H403 119.7 . .
C4 C3 H403 119.7 . .
C72 C67 C68 116.2(3) . .
C72 C67 C66 121.9(3) . .
C68 C67 C66 121.9(3) . .
C23 C22 C27 117.3(3) . .
C23 C22 C21 121.7(3) . .
C27 C22 C21 120.9(3) . .
C13 C8 C9 117.5(3) . .
C13 C8 C7 122.5(3) . .
C9 C8 C7 120.0(3) . .
C58 C53 C54 116.6(4) . .
C58 C53 C80 121.2(3) . .
C54 C53 C80 122.2(4) . .
C70 C71 C72 116.6(3) . .
C70 C71 C73 121.5(3) . .
C72 C71 C73 121.8(3) . .
C13 C12 C11 117.0(3) . .
C13 C12 C14 121.8(3) . .
C11 C12 C14 121.2(3) . .
O5 C70 C71 123.1(3) . .
O5 C70 C69 116.0(3) . .
C71 C70 C69 120.9(3) . .
C10 C11 O15 121.3(3) . .
C10 C11 C12 121.2(3) . .
O15 C11 C12 117.4(3) . .
C67 C72 C71 124.6(4) . .
C67 C72 H72 117.7 . .
C71 C72 H72 117.7 . .
C53 C80 C78 111.0(3) . .
C53 C80 C97 112.8(3) . .
C78 C80 C97 111.2(3) . .
C53 C80 H80 107.2 . .
C78 C80 H80 107.2 . .
C97 C80 H80 107.2 . .
C67 C66 C64 110.3(3) . .
C67 C66 C84 114.0(3) . .
C64 C66 C84 110.2(3) . .
C67 C66 H66 107.3 . .
C64 C66 H66 107.3 . .
C84 C66 H66 107.3 . .
C11 C10 C9 120.1(3) . .
C11 C10 H410 119.9 . .
C9 C10 H410 119.9 . .
C30 C29 C7 113.6(3) . .
C30 C29 H29A 108.9 . .
C7 C29 H29A 108.9 . .
C30 C29 H29B 108.9 . .
C7 C29 H29B 108.9 . .
H29A C29 H29B 107.7 . .
C34 C33 C14 113.3(3) . 3_666
C34 C33 H33A 108.9 . .
C14 C33 H33A 108.9 3_666 .
C34 C33 H33B 108.9 . .
C14 C33 H33B 108.9 3_666 .
H33A C33 H33B 107.7 . .
O2 C54 C55 115.6(4) . .
O2 C54 C53 123.7(4) . .
C55 C54 C53 120.7(4) . .
C38 C37 C36 112.8(3) . .
C38 C37 H37A 109 . .
C36 C37 H37A 109 . .
C38 C37 H37B 109 . .
C36 C37 H37B 109 . .
H37A C37 H37B 107.8 . .
O6 C68 C69 116.0(3) . .
O6 C68 C67 122.7(3) . .
C69 C68 C67 121.4(4) . .
O16 C9 C10 121.6(3) . .
O16 C9 C8 117.8(3) . .
C10 C9 C8 120.6(4) . .
C60 C65 C64 124.5(4) . .
C60 C65 H65 117.7 . .
C64 C65 H65 117.7 . .
O1 C56 C55 116.0(3) . .
O1 C56 C57 123.5(3) . .
C55 C56 C57 120.5(4) . .
C74 C73 C71 110.3(3) . .
C74 C73 C88 111.8(3) . .
C71 C73 C88 113.2(3) . .
C74 C73 H73 107.1 . .
C71 C73 H73 107.1 . .
C88 C73 H73 107.1 . .
C46 C45 C44 112.6(3) . .
C46 C45 H45A 109.1 . .
C44 C45 H45A 109.1 . .
C46 C45 H45B 109.1 . .
C44 C45 H45B 109.1 . .
H45A C45 H45B 107.8 . .
C65 C64 C63 116.1(4) . .
C65 C64 C66 120.0(3) . .
C63 C64 C66 124.0(4) . .
C85 C84 C66 117.6(3) . .
C85 C84 H84A 107.9 . .
C66 C84 H84A 107.9 . .
C85 C84 H84B 107.9 . .
C66 C84 H84B 107.9 . .
H84A C84 H84B 107.2 . .
C58 C57 C56 116.5(4) . .
C58 C57 C59 121.9(3) . .
C56 C57 C59 121.6(3) . .
C16 C17 C18 120.4(3) . .
C16 C17 H17 119.8 . .
C18 C17 H17 119.8 . .
C57 C59 C60 111.1(3) . .
C57 C59 C81 114.5(3) . .
C60 C59 C81 109.9(3) . .
C57 C59 H59 107 . .
C60 C59 H59 107 . .
C81 C59 H59 107 . .
C37 C36 C21 113.5(3) . .
C37 C36 H36A 108.9 . .
C21 C36 H36A 108.9 . .
C37 C36 H36B 108.9 . .
C21 C36 H36B 108.9 . .
H36A C36 H36B 107.7 . .
C37 C38 C39 114.4(3) . .
C37 C38 H38A 108.7 . .
C39 C38 H38A 108.7 . .
C37 C38 H38B 108.7 . .
C39 C38 H38B 108.7 . .
H38A C38 H38B 107.6 . .
C90 C89 C88 112.8(3) . .
C90 C89 H89A 109 . .
C88 C89 H89A 109 . .
C90 C89 H89B 109 . .
C88 C89 H89B 109 . .
H89A C89 H89B 107.8 . .
O8 C61 C62 123.1(4) . .
O8 C61 C60 116.9(4) . .
C62 C61 C60 120.0(4) . .
C68 C69 C70 120.2(4) . .
C68 C69 H69 119.9 . .
C70 C69 H69 119.9 . .
C65 C60 C61 117.2(4) . .
C65 C60 C59 120.4(3) . .
C61 C60 C59 122.4(4) . .
C57 C58 C53 124.7(4) . .
C57 C58 H58 117.6 . .
C53 C58 H58 117.6 . .
C63 C62 C61 120.8(4) . .
C63 C62 H62 119.6 . .
C61 C62 H62 119.6 . .
C89 C90 C91 113.4(3) . .
C89 C90 H56A 108.9 . .
C91 C90 H56A 108.9 . .
C89 C90 H56B 108.9 . .
C91 C90 H56B 108.9 . .
H56A C90 H56B 107.7 . .
C54 C55 C56 121.0(4) . .
C54 C55 H55 119.5 . .
C56 C55 H55 119.5 . .
O111 C111 N111 124.9(4) . .
O111 C111 H111 117.5 . .
N111 C111 H111 117.5 . .
C52 C35 C34 114.4(3) . .
C52 C35 H35A 108.6 . .
C34 C35 H35A 108.6 . .
C52 C35 H35B 108.6 . .
C34 C35 H35B 108.6 . .
H35A C35 H35B 107.6 . .
C89 C88 C73 113.7(3) . .
C89 C88 H88A 108.8 . .
C73 C88 H88A 108.8 . .
C89 C88 H88B 108.8 . .
C73 C88 H88B 108.8 . .
H88A C88 H88B 107.7 . .
C33 C34 C35 113.2(3) . .
C33 C34 H34A 108.9 . .
C35 C34 H34A 108.9 . .
C33 C34 H34B 108.9 . .
C35 C34 H34B 108.9 . .
H34A C34 H34B 107.7 . .
C98 C97 C80 115.0(3) . .
C98 C97 H97A 108.5 . .
C80 C97 H97A 108.5 . .
C98 C97 H97B 108.5 . .
C80 C97 H97B 108.5 . .
H97A C97 H97B 107.5 . .
C62 C63 O7 121.5(4) . .
C62 C63 C64 121.4(4) . .
O7 C63 C64 117.1(4) . .
C84 C85 C86 111.4(3) . 3_565
C84 C85 H85A 109.4 . .
C86 C85 H85A 109.4 3_565 .
C84 C85 H85B 109.4 . .
C86 C85 H85B 109.4 3_565 .
H85A C85 H85B 108 . .
C51 C52 C35 110.8(3) . .
C51 C52 H52A 109.5 . .
C35 C52 H52A 109.5 . .
C51 C52 H52B 109.5 . .
C35 C52 H52B 109.5 . .
H52A C52 H52B 108.1 . .
C40 C39 C38 113.9(3) . .
C40 C39 H39A 108.8 . .
C38 C39 H39A 108.8 . .
C40 C39 H39B 108.8 . .
C38 C39 H39B 108.8 . .
H39A C39 H39B 107.7 . .
O501 C501 N501 125.0(4) . .
O501 C501 H501 117.5 . .
N501 C501 H501 117.5 . .
C31 C30 C29 113.4(3) . .
C31 C30 H30A 108.9 . .
C29 C30 H30A 108.9 . .
C31 C30 H30B 108.9 . .
C29 C30 H30B 108.9 . .
H30A C30 H30B 107.7 . .
C85 C86 C87 115.7(3) 3_565 .
C85 C86 H86A 108.4 3_565 .
C87 C86 H86A 108.4 . .
C85 C86 H86B 108.4 3_565 .
C87 C86 H86B 108.4 . .
H86A C86 H86B 107.4 . .
C43 C32 C31 112.4(3) 3_666 .
C43 C32 H32A 109.1 3_666 .
C31 C32 H32A 109.1 . .
C43 C32 H32B 109.1 3_666 .
C31 C32 H32B 109.1 . .
H32A C32 H32B 107.9 . .
C92 C91 C90 113.4(3) . .
C92 C91 H91A 108.9 . .
C90 C91 H91A 108.9 . .
C92 C91 H91B 108.9 . .
C90 C91 H91B 108.9 . .
H91A C91 H91B 107.7 . .
C42 C41 C40 114.3(3) . .
C42 C41 H41A 108.7 . .
C40 C41 H41A 108.7 . .
C42 C41 H41B 108.7 . .
C40 C41 H41B 108.7 . .
H41A C41 H41B 107.6 . .
C30 C31 C32 115.0(3) . .
C30 C31 H31A 108.5 . .
C32 C31 H31A 108.5 . .
C30 C31 H31B 108.5 . .
C32 C31 H31B 108.5 . .
H31A C31 H31B 107.5 . .
O301 C301 N301 124.2(4) . .
O301 C301 H301 117.9 . .
N301 C301 H301 117.9 . .
C93 C92 C91 113.3(3) . .
C93 C92 H92A 108.9 . .
C91 C92 H92A 108.9 . .
C93 C92 H92B 108.9 . .
C91 C92 H92B 108.9 . .
H92A C92 H92B 107.7 . .
C41 C42 C43 114.4(3) . .
C41 C42 H42A 108.7 . .
C43 C42 H42A 108.7 . .
C41 C42 H42B 108.7 . .
C43 C42 H42B 108.7 . .
H42A C42 H42B 107.6 . .
C47 C46 C45 113.6(3) . .
C47 C46 H46A 108.9 . .
C45 C46 H46A 108.9 . .
C47 C46 H46B 108.9 . .
C45 C46 H46B 108.9 . .
H46A C46 H46B 107.7 . .
C97 C98 C99 112.8(3) . .
C97 C98 H98A 109 . .
C99 C98 H98A 109 . .
C97 C98 H98B 109 . .
C99 C98 H98B 109 . .
H98A C98 H98B 107.8 . .
O401 C401 N401 126.8(4) . .
O401 C401 H401 116.6 . .
N401 C401 H401 116.6 . .
C41 C40 C39 114.5(3) . .
C41 C40 H40A 108.6 . .
C39 C40 H40A 108.6 . .
C41 C40 H40B 108.6 . .
C39 C40 H40B 108.6 . .
H40A C40 H40B 107.6 . .
C104 C87 C86 111.1(3) . .
C104 C87 H87A 109.4 . .
C86 C87 H87A 109.4 . .
C104 C87 H87B 109.4 . .
C86 C87 H87B 109.4 . .
H87A C87 H87B 108 . .
C42 C43 C32 115.1(3) . 3_666
C42 C43 H43A 108.5 . .
C32 C43 H43A 108.5 3_666 .
C42 C43 H43B 108.5 . .
C32 C43 H43B 108.5 3_666 .
H43A C43 H43B 107.5 . .
O901 C901 N901 126.6(4) . .
O901 C901 H901 116.7 . .
N901 C901 H901 116.7 . .
O801 C801 N800 123.4(4) . .
O801 C801 H801 118.3 . .
N800 C801 H801 118.3 . .
C82 C81 C59 115.0(4) . .
C82 C81 H81A 108.5 . .
C59 C81 H81A 108.5 . .
C82 C81 H81B 108.5 . .
C59 C81 H81B 108.5 . .
H81A C81 H81B 107.5 . .
O601 C601 N601 123.8(5) . .
O601 C601 H601 118.1 . .
N601 C601 H601 118.1 . .
C46 C47 C48 114.0(3) . .
C46 C47 H47A 108.7 . .
C48 C47 H47A 108.7 . .
C46 C47 H47B 108.7 . .
C48 C47 H47B 108.7 . .
H47A C47 H47B 107.6 . .
C52 C51 C50 115.7(3) . .
C52 C51 H51A 108.3 . .
C50 C51 H51A 108.3 . .
C52 C51 H51B 108.3 . .
C50 C51 H51B 108.3 . .
H51A C51 H51B 107.4 . .
N800 C802 H80A 109.5 . .
N800 C802 H80B 109.5 . .
H80A C802 H80B 109.5 . .
N800 C802 H80C 109.5 . .
H80A C802 H80C 109.5 . .
H80B C802 H80C 109.5 . .
O101 C131 N101 126.6(4) . .
O101 C131 H131 116.7 . .
N101 C131 H131 116.7 . .
N301 C302 H30C 109.5 . .
N301 C302 H30D 109.5 . .
H30C C302 H30D 109.5 . .
N301 C302 H30E 109.5 . .
H30C C302 H30E 109.5 . .
H30D C302 H30E 109.5 . .
N111 C113 H11A 109.5 . .
N111 C113 H11B 109.5 . .
H11A C113 H11B 109.5 . .
N111 C113 H11C 109.5 . .
H11A C113 H11C 109.5 . .
H11B C113 H11C 109.5 . .
N601 C603 H60A 109.5 . .
N601 C603 H60B 109.5 . .
H60A C603 H60B 109.5 . .
N601 C603 H60C 109.5 . .
H60A C603 H60C 109.5 . .
H60B C603 H60C 109.5 . .
O201 C201 N201 125.3(5) . .
O201 C201 H201 117.3 . .
N201 C201 H201 117.3 . .
C92 C93 C94 114.6(4) . .
C92 C93 H93A 108.6 . .
C94 C93 H93A 108.6 . .
C92 C93 H93B 108.6 . .
C94 C93 H93B 108.6 . .
H93A C93 H93B 107.6 . .
N501 C503 H50A 109.5 . .
N501 C503 H50B 109.5 . .
H50A C503 H50B 109.5 . .
N501 C503 H50C 109.5 . .
H50A C503 H50C 109.5 . .
H50B C503 H50C 109.5 . .
N601 C602 H60D 109.5 . .
N601 C602 H60E 109.5 . .
H60D C602 H60E 109.5 . .
N601 C602 H60F 109.5 . .
H60D C602 H60F 109.5 . .
H60E C602 H60F 109.5 . .
N901 C903 H90C 109.5 . .
N901 C903 H90D 109.5 . .
H90C C903 H90D 109.5 . .
N901 C903 H90E 109.5 . .
H90C C903 H90E 109.5 . .
H90D C903 H90E 109.5 . .
N111 C112 H11D 109.5 . .
N111 C112 H11E 109.5 . .
H11D C112 H11E 109.5 . .
N111 C112 H11F 109.5 . .
H11D C112 H11F 109.5 . .
H11E C112 H11F 109.5 . .
C49 C48 C47 112.1(4) . .
C49 C48 H48A 109.2 . .
C47 C48 H48A 109.2 . .
C49 C48 H48B 109.2 . .
C47 C48 H48B 109.2 . .
H48A C48 H48B 107.9 . .
N211 C213 H21A 109.5 . .
N211 C213 H21B 109.5 . .
H21A C213 H21B 109.5 . .
N211 C213 H21C 109.5 . .
H21A C213 H21C 109.5 . .
H21B C213 H21C 109.5 . .
O701 C701 N701 127.0(5) . .
O701 C701 H701 116.5 . .
N701 C701 H701 116.5 . .
C49 C50 C51 112.1(4) . .
C49 C50 H90A 109.2 . .
C51 C50 H90A 109.2 . .
C49 C50 H90B 109.2 . .
C51 C50 H90B 109.2 . .
H90A C50 H90B 107.9 . .
N901 C902 H90F 109.5 . .
N901 C902 H90G 109.5 . .
H90F C902 H90G 109.5 . .
N901 C902 H90H 109.5 . .
H90F C902 H90H 109.5 . .
H90G C902 H90H 109.5 . .
C95 C94 C93 113.4(4) . .
C95 C94 H94A 108.9 . .
C93 C94 H94A 108.9 . .
C95 C94 H94B 108.9 . .
C93 C94 H94B 108.9 . .
H94A C94 H94B 107.7 . .
N800 C803 H80D 109.5 . .
N800 C803 H80E 109.5 . .
H80D C803 H80E 109.5 . .
N800 C803 H80F 109.5 . .
H80D C803 H80F 109.5 . .
H80E C803 H80F 109.5 . .
N401 C403 H40C 109.5 . .
N401 C403 H40D 109.5 . .
H40C C403 H40D 109.5 . .
N401 C403 H40E 109.5 . .
H40C C403 H40E 109.5 . .
H40D C403 H40E 109.5 . .
C50 C49 C48 114.3(4) . .
C50 C49 H49A 108.7 . .
C48 C49 H49A 108.7 . .
C50 C49 H49B 108.7 . .
C48 C49 H49B 108.7 . .
H49A C49 H49B 107.6 . .
N201 C202 H20A 109.5 . .
N201 C202 H20B 109.5 . .
H20A C202 H20B 109.5 . .
N201 C202 H20C 109.5 . .
H20A C202 H20C 109.5 . .
H20B C202 H20C 109.5 . .
N401 C402 H40F 109.5 . .
N401 C402 H40G 109.5 . .
H40F C402 H40G 109.5 . .
N401 C402 H40H 109.5 . .
H40F C402 H40H 109.5 . .
H40G C402 H40H 109.5 . .
N501 C502 H50D 109.5 . .
N501 C502 H50E 109.5 . .
H50D C502 H50E 109.5 . .
N501 C502 H50F 109.5 . .
H50D C502 H50F 109.5 . .
H50E C502 H50F 109.5 . .
N701 C703 H70A 109.5 . .
N701 C703 H70B 109.5 . .
H70A C703 H70B 109.5 . .
N701 C703 H70C 109.5 . .
H70A C703 H70C 109.5 . .
H70B C703 H70C 109.5 . .
N201 C203 H20D 109.5 . .
N201 C203 H20E 109.5 . .
H20D C203 H20E 109.5 . .
N201 C203 H20F 109.5 . .
H20D C203 H20F 109.5 . .
H20E C203 H20F 109.5 . .
N301 C303 H30F 109.5 . .
N301 C303 H30G 109.5 . .
H30F C303 H30G 109.5 . .
N301 C303 H30H 109.5 . .
H30F C303 H30H 109.5 . .
H30G C303 H30H 109.5 . .
N211 C212 H21D 109.5 . .
N211 C212 H21E 109.5 . .
H21D C212 H21E 109.5 . .
N211 C212 H21F 109.5 . .
H21D C212 H21F 109.5 . .
H21E C212 H21F 109.5 . .
N701 C702 H70D 109.5 . .
N701 C702 H70E 109.5 . .
H70D C702 H70E 109.5 . .
N701 C702 H70F 109.5 . .
H70D C702 H70F 109.5 . .
H70E C702 H70F 109.5 . .
O211 C211 N211 125.3(7) . .
O211 C211 H211 117.4 . .
N211 C211 H211 117.4 . .
C81 C82 C83 113.0(4) . .
C81 C82 H82A 109 . .
C83 C82 H82A 109 . .
C81 C82 H82B 109 . .
C83 C82 H82B 109 . .
H82A C82 H82B 107.8 . .
N101 C133 H13A 109.5 . .
N101 C133 H13B 109.5 . .
H13A C133 H13B 109.5 . .
N101 C133 H13C 109.5 . .
H13A C133 H13C 109.5 . .
H13B C133 H13C 109.5 . .
C94 C95 C96 115.0(4) . .
C94 C95 H95A 108.5 . .
C96 C95 H95A 108.5 . .
C94 C95 H95B 108.5 . .
C96 C95 H95B 108.5 . .
H95A C95 H95B 107.5 . .
C96 C83 C82 116.0(4) 3_565 .
C96 C83 H83A 108.3 3_565 .
C82 C83 H83A 108.3 . .
C96 C83 H83B 108.3 3_565 .
C82 C83 H83B 108.3 . .
H83A C83 H83B 107.4 . .
C83 C96 C95 111.7(4) 3_565 .
C83 C96 H96A 109.3 3_565 .
C95 C96 H96A 109.3 . .
C83 C96 H96B 109.3 3_565 .
C95 C96 H96B 109.3 . .
H96A C96 H96B 107.9 . .
N101 C132 H13D 109.5 . .
N101 C132 H13E 109.5 . .
H13D C132 H13E 109.5 . .
N101 C132 H13F 109.5 . .
H13D C132 H13F 109.5 . .
H13E C132 H13F 109.5 . .
C100 C99 C98 113.0(3) . .
C100 C99 H99A 109 . .
C98 C99 H99A 109 . .
C100 C99 H99B 109 . .
C98 C99 H99B 109 . .
H99A C99 H99B 107.8 . .
C100 C101 C102 113.9(3) . .
C100 C101 H10A 108.8 . .
C102 C101 H10A 108.8 . .
C100 C101 H10B 108.8 . .
C102 C101 H10B 108.8 . .
H10A C101 H10B 107.7 . .
C101 C100 C99 115.5(3) . .
C101 C100 H10C 108.4 . .
C99 C100 H10C 108.4 . .
C101 C100 H10D 108.4 . .
C99 C100 H10D 108.4 . .
H10C C100 H10D 107.5 . .
C103 C102 C101 114.9(3) . .
C103 C102 H10E 108.5 . .
C101 C102 H10E 108.5 . .
C103 C102 H10F 108.5 . .
C101 C102 H10F 108.5 . .
H10E C102 H10F 107.5 . .
C87 C104 C103 115.5(3) . .
C87 C104 H10G 108.4 . .
C103 C104 H10G 108.4 . .
C87 C104 H10H 108.4 . .
C103 C104 H10H 108.4 . .
H10G C104 H10H 107.5 . .
C102 C103 C104 113.0(3) . .
C102 C103 H10I 109 . .
C104 C103 H10I 109 . .
C102 C103 H10J 109 . .
C104 C103 H10J 109 . .
H10I C103 H10J 107.8 . .

loop_
_geom_bond_atom_site_label_1
_geom_bond_atom_site_label_2
_geom_bond_distance
_geom_bond_site_symmetry_2
O12 C23 1.388(4) .
O12 H12 0.84 .
O11 C25 1.385(4) .
O11 H11 0.84 .
O10 C2 1.375(4) .
O10 H10 0.84 .
O9 C4 1.378(4) .
O9 H9 0.84 .
O3 C77 1.385(4) .
O3 H3 0.84 .
O13 C18 1.373(4) .
O13 H13 0.84 .
O16 C9 1.377(5) .
O16 H16 0.84 .
O15 C11 1.382(4) .
O15 H15 0.84 .
O5 C70 1.374(4) .
O5 H5 0.84 .
O4 C75 1.371(4) .
O4 H4 0.84 .
O14 C16 1.382(4) .
O14 H14 0.84 .
O1 C56 1.378(4) .
O1 H1 0.84 .
O2 C54 1.381(5) .
O2 H2 0.84 .
O6 C68 1.373(5) .
O6 H6 0.84 .
O501 C501 1.248(5) .
O111 C111 1.247(5) .
O7 C63 1.385(5) .
O7 H7 0.84 .
O8 C61 1.372(5) .
O8 H8 0.84 .
O301 C301 1.245(5) .
O401 C401 1.234(5) .
O101 C131 1.238(5) .
O801 C801 1.247(5) .
N601 C601 1.320(5) .
N601 C602 1.443(5) .
N601 C603 1.458(5) .
O901 C901 1.238(5) .
O701 C701 1.206(6) .
N111 C111 1.317(5) .
N111 C112 1.446(5) .
N111 C113 1.460(5) .
N800 C801 1.310(5) .
N800 C802 1.455(5) .
N800 C803 1.456(5) .
N501 C501 1.312(5) .
N501 C502 1.446(5) .
N501 C503 1.458(5) .
O201 C201 1.223(6) .
N301 C301 1.313(5) .
N301 C303 1.450(5) .
N301 C302 1.458(5) .
N401 C401 1.328(5) .
N401 C403 1.447(6) .
N401 C402 1.453(6) .
N901 C901 1.321(5) .
N901 C903 1.446(6) .
N901 C902 1.449(5) .
N201 C201 1.337(6) .
N201 C203 1.447(6) .
N201 C202 1.449(6) .
C28 C1 1.526(5) .
C28 C26 1.537(5) .
C28 C44 1.537(5) .
C28 H28 1 .
N211 C211 1.396(7) .
N211 C212 1.412(6) .
N211 C213 1.438(6) .
C27 C22 1.390(5) .
C27 C26 1.398(5) .
C27 H27 0.95 .
C24 C23 1.391(5) .
C24 C25 1.395(5) .
C24 H24 0.95 .
C1 C2 1.395(5) .
C1 C6 1.396(5) .
C26 C25 1.392(5) .
C20 C19 1.398(5) .
C20 C15 1.400(5) .
C20 H20 0.95 .
C23 C22 1.388(5) .
O601 C601 1.235(5) .
C4 C3 1.392(5) .
C4 C5 1.395(5) .
N701 C701 1.340(6) .
N701 C703 1.434(6) .
N701 C702 1.465(6) .
C19 C18 1.393(5) .
C19 C21 1.540(5) .
C6 C5 1.389(5) .
C6 H406 0.95 .
C74 C79 1.389(5) .
C74 C75 1.396(5) .
C74 C73 1.526(5) .
C2 C3 1.390(5) .
C7 C8 1.532(5) .
C7 C5 1.533(5) .
C7 C29 1.538(5) .
C7 H407 1 .
O211 C211 1.119(6) .
C77 C76 1.389(5) .
C77 C78 1.397(5) .
C76 C75 1.395(5) .
C76 H76 0.95 .
C18 C17 1.394(5) .
C14 C12 1.516(5) .
C14 C33 1.532(5) 3_666
C14 C15 1.536(5) .
C14 H414 1 .
C21 C22 1.530(5) .
C21 C36 1.537(5) .
C21 H21 1 .
C13 C8 1.387(5) .
C13 C12 1.396(5) .
C13 H413 0.95 .
C16 C17 1.382(5) .
C16 C15 1.390(5) .
C78 C79 1.385(5) .
C78 C80 1.531(5) .
N101 C131 1.327(5) .
N101 C132 1.456(6) .
N101 C133 1.470(7) .
C79 H79 0.95 .
C44 C45 1.523(5) .
C44 H44A 0.99 .
C44 H44B 0.99 .
C3 H403 0.95 .
C67 C72 1.391(5) .
C67 C68 1.401(5) .
C67 C66 1.521(5) .
C8 C9 1.403(5) .
C53 C58 1.392(5) .
C53 C54 1.394(5) .
C53 C80 1.531(5) .
C71 C70 1.389(5) .
C71 C72 1.398(5) .
C71 C73 1.529(5) .
C12 C11 1.402(5) .
C70 C69 1.396(5) .
C11 C10 1.381(5) .
C72 H72 0.95 .
C80 C97 1.544(5) .
C80 H80 1 .
C66 C64 1.522(5) .
C66 C84 1.534(5) .
C66 H66 1 .
C10 C9 1.394(5) .
C10 H410 0.95 .
C29 C30 1.528(5) .
C29 H29A 0.99 .
C29 H29B 0.99 .
C33 C34 1.518(5) .
C33 C14 1.531(5) 3_666
C33 H33A 0.99 .
C33 H33B 0.99 .
C54 C55 1.384(5) .
C37 C38 1.517(5) .
C37 C36 1.524(5) .
C37 H37A 0.99 .
C37 H37B 0.99 .
C68 C69 1.381(5) .
C65 C60 1.379(5) .
C65 C64 1.394(5) .
C65 H65 0.95 .
C56 C55 1.386(5) .
C56 C57 1.401(5) .
C73 C88 1.532(5) .
C73 H73 1 .
C45 C46 1.521(5) .
C45 H45A 0.99 .
C45 H45B 0.99 .
C64 C63 1.398(5) .
C84 C85 1.516(5) .
C84 H84A 0.99 .
C84 H84B 0.99 .
C57 C58 1.389(5) .
C57 C59 1.527(5) .
C17 H17 0.95 .
C59 C60 1.527(6) .
C59 C81 1.542(5) .
C59 H59 1 .
C36 H36A 0.99 .
C36 H36B 0.99 .
C38 C39 1.524(5) .
C38 H38A 0.99 .
C38 H38B 0.99 .
C89 C90 1.512(5) .
C89 C88 1.523(5) .
C89 H89A 0.99 .
C89 H89B 0.99 .
C61 C62 1.387(6) .
C61 C60 1.406(5) .
C69 H69 0.95 .
C58 H58 0.95 .
C62 C63 1.373(6) .
C62 H62 0.95 .
C90 C91 1.525(5) .
C90 H56A 0.99 .
C90 H56B 0.99 .
C55 H55 0.95 .
C111 H111 0.95 .
C35 C52 1.525(5) .
C35 C34 1.528(5) .
C35 H35A 0.99 .
C35 H35B 0.99 .
C88 H88A 0.99 .
C88 H88B 0.99 .
C34 H34A 0.99 .
C34 H34B 0.99 .
C97 C98 1.530(5) .
C97 H97A 0.99 .
C97 H97B 0.99 .
C85 C86 1.538(5) 3_565
C85 H85A 0.99 .
C85 H85B 0.99 .
C52 C51 1.515(5) .
C52 H52A 0.99 .
C52 H52B 0.99 .
C39 C40 1.522(5) .
C39 H39A 0.99 .
C39 H39B 0.99 .
C501 H501 0.95 .
C30 C31 1.524(5) .
C30 H30A 0.99 .
C30 H30B 0.99 .
C86 C85 1.538(5) 3_565
C86 C87 1.547(5) .
C86 H86A 0.99 .
C86 H86B 0.99 .
C32 C43 1.526(5) 3_666
C32 C31 1.527(5) .
C32 H32A 0.99 .
C32 H32B 0.99 .
C91 C92 1.523(5) .
C91 H91A 0.99 .
C91 H91B 0.99 .
C41 C42 1.514(5) .
C41 C40 1.515(5) .
C41 H41A 0.99 .
C41 H41B 0.99 .
C31 H31A 0.99 .
C31 H31B 0.99 .
C301 H301 0.95 .
C92 C93 1.504(6) .
C92 H92A 0.99 .
C92 H92B 0.99 .
C42 C43 1.521(5) .
C42 H42A 0.99 .
C42 H42B 0.99 .
C46 C47 1.517(5) .
C46 H46A 0.99 .
C46 H46B 0.99 .
C98 C99 1.534(5) .
C98 H98A 0.99 .
C98 H98B 0.99 .
C401 H401 0.95 .
C40 H40A 0.99 .
C40 H40B 0.99 .
C87 C104 1.530(6) .
C87 H87A 0.99 .
C87 H87B 0.99 .
C43 C32 1.526(5) 3_666
C43 H43A 0.99 .
C43 H43B 0.99 .
C901 H901 0.95 .
C801 H801 0.95 .
C81 C82 1.456(6) .
C81 H81A 0.99 .
C81 H81B 0.99 .
C601 H601 0.95 .
C47 C48 1.529(6) .
C47 H47A 0.99 .
C47 H47B 0.99 .
C51 C50 1.532(6) .
C51 H51A 0.99 .
C51 H51B 0.99 .
C802 H80A 0.98 .
C802 H80B 0.98 .
C802 H80C 0.98 .
C131 H131 0.95 .
C302 H30C 0.98 .
C302 H30D 0.98 .
C302 H30E 0.98 .
C113 H11A 0.98 .
C113 H11B 0.98 .
C113 H11C 0.98 .
C603 H60A 0.98 .
C603 H60B 0.98 .
C603 H60C 0.98 .
C201 H201 0.95 .
C93 C94 1.515(6) .
C93 H93A 0.99 .
C93 H93B 0.99 .
C503 H50A 0.98 .
C503 H50B 0.98 .
C503 H50C 0.98 .
C602 H60D 0.98 .
C602 H60E 0.98 .
C602 H60F 0.98 .
C903 H90C 0.98 .
C903 H90D 0.98 .
C903 H90E 0.98 .
C112 H11D 0.98 .
C112 H11E 0.98 .
C112 H11F 0.98 .
C48 C49 1.526(6) .
C48 H48A 0.99 .
C48 H48B 0.99 .
C213 H21A 0.98 .
C213 H21B 0.98 .
C213 H21C 0.98 .
C701 H701 0.95 .
C50 C49 1.525(6) .
C50 H90A 0.99 .
C50 H90B 0.99 .
C902 H90F 0.98 .
C902 H90G 0.98 .
C902 H90H 0.98 .
C94 C95 1.479(7) .
C94 H94A 0.99 .
C94 H94B 0.99 .
C803 H80D 0.98 .
C803 H80E 0.98 .
C803 H80F 0.98 .
C403 H40C 0.98 .
C403 H40D 0.98 .
C403 H40E 0.98 .
C49 H49A 0.99 .
C49 H49B 0.99 .
C202 H20A 0.98 .
C202 H20B 0.98 .
C202 H20C 0.98 .
C402 H40F 0.98 .
C402 H40G 0.98 .
C402 H40H 0.98 .
C502 H50D 0.98 .
C502 H50E 0.98 .
C502 H50F 0.98 .
C703 H70A 0.98 .
C703 H70B 0.98 .
C703 H70C 0.98 .
C203 H20D 0.98 .
C203 H20E 0.98 .
C203 H20F 0.98 .
C303 H30F 0.98 .
C303 H30G 0.98 .
C303 H30H 0.98 .
C212 H21D 0.98 .
C212 H21E 0.98 .
C212 H21F 0.98 .
C702 H70D 0.98 .
C702 H70E 0.98 .
C702 H70F 0.98 .
C211 H211 0.95 .
C82 C83 1.552(7) .
C82 H82A 0.99 .
C82 H82B 0.99 .
C133 H13A 0.98 .
C133 H13B 0.98 .
C133 H13C 0.98 .
C95 C96 1.538(6) .
C95 H95A 0.99 .
C95 H95B 0.99 .
C83 C96 1.482(7) 3_565
C83 H83A 0.99 .
C83 H83B 0.99 .
C96 C83 1.482(7) 3_565
C96 H96A 0.99 .
C96 H96B 0.99 .
C132 H13D 0.98 .
C132 H13E 0.98 .
C132 H13F 0.98 .
C99 C100 1.521(5) .
C99 H99A 0.99 .
C99 H99B 0.99 .
C101 C100 1.518(6) .
C101 C102 1.527(6) .
C101 H10A 0.99 .
C101 H10B 0.99 .
C100 H10C 0.99 .
C100 H10D 0.99 .
C102 C103 1.527(6) .
C102 H10E 0.99 .
C102 H10F 0.99 .
C104 C103 1.530(6) .
C104 H10G 0.99 .
C104 H10H 0.99 .
C103 H10I 0.99 .
C103 H10J 0.99 .
